data_4079027
loop_
_publ_author_name
'Semproni, Scott P.'
'Milsmann, Carsten'
'Chirik, Paul J.'

_publ_section_title
;
 Side-on Dinitrogen Complexes of Titanocenes with Disubstituted
 Cyclopentadienyl Ligands: Synthesis, Structure, and Spectroscopic
 Characterization
;
_journal_issue 9
_journal_name_full Organometallics
_journal_page_first 3672
_journal_paper_doi 10.1021/om300156z
_journal_volume 31
_journal_year 2012
_chemical_formula_sum 'C44 H68 N2 Ti2'
_chemical_formula_weight 720.80
_chemical_name_systematic
;
 ?
;
_space_group_IT_number 2
_symmetry_cell_setting triclinic
_symmetry_space_group_name_Hall '-P 1'
_symmetry_space_group_name_H-M 'P -1'
_atom_sites_solution_hydrogens geom
_atom_sites_solution_primary direct
_atom_sites_solution_secondary difmap
_audit_creation_method SHELXL-97
_cell_angle_alpha 100.708(5)
_cell_angle_beta 91.440(5)
_cell_angle_gamma 92.571(5)
_cell_formula_units_Z 4
_cell_length_a 12.247(5)
_cell_length_b 16.134(5)
_cell_length_c 21.079(5)
_cell_measurement_reflns_used 8438
_cell_measurement_temperature 100(2)
_cell_measurement_theta_max 65.38
_cell_measurement_theta_min 2.79
_cell_volume 4086(2)
_computing_cell_refinement 'Bruker SAINT'
_computing_data_collection 'Bruker APEX2'
_computing_data_reduction 'Bruker SAINT'
_computing_molecular_graphics 'ORTEP3 (Farraguia, 1997)'
_computing_structure_refinement 'SHELXL-97 (Sheldrick, 2008)'
_computing_structure_solution 'SIR92 (Giacavazzo, 1993)'
_diffrn_ambient_temperature 100(2)
_diffrn_measured_fraction_theta_full 'ACTA 50'
_diffrn_measured_fraction_theta_max 0.924
_diffrn_measurement_device_type 'Bruker APEX II CCD'
_diffrn_measurement_method 'phi and omega scans'
_diffrn_radiation_monochromator graphite
_diffrn_radiation_source 'fine-focus sealed tube'
_diffrn_radiation_type CuK\a
_diffrn_radiation_wavelength 1.54184
_diffrn_reflns_av_R_equivalents 0.0754
_diffrn_reflns_av_sigmaI/netI 0.0837
_diffrn_reflns_limit_h_max 14
_diffrn_reflns_limit_h_min -12
_diffrn_reflns_limit_k_max 16
_diffrn_reflns_limit_k_min -19
_diffrn_reflns_limit_l_max 24
_diffrn_reflns_limit_l_min -24
_diffrn_reflns_number 36118
_diffrn_reflns_theta_full 'ACTA 50'
_diffrn_reflns_theta_max 66.20
_diffrn_reflns_theta_min 2.13
_exptl_absorpt_coefficient_mu 3.538
_exptl_absorpt_correction_T_max 0.7528
_exptl_absorpt_correction_T_min 0.6363
_exptl_absorpt_correction_type multi-scan
_exptl_absorpt_process_details 'SADABS V2008/1 (Bruker AXS)'
_exptl_crystal_colour blue
_exptl_crystal_density_diffrn 1.172
_exptl_crystal_density_method 'not measured'
_exptl_crystal_description shard
_exptl_crystal_F_000 1560
_exptl_crystal_size_max 0.100
_exptl_crystal_size_mid 0.078
_exptl_crystal_size_min 0.043
_refine_diff_density_max 1.233
_refine_diff_density_min -0.574
_refine_diff_density_rms 0.075
_refine_ls_extinction_method none
_refine_ls_goodness_of_fit_ref 1.034
_refine_ls_hydrogen_treatment constr
_refine_ls_matrix_type full
_refine_ls_number_parameters 948
_refine_ls_number_reflns 13235
_refine_ls_number_restraints 13
_refine_ls_restrained_S_all 1.038
_refine_ls_R_factor_all 0.1050
_refine_ls_R_factor_gt 0.0712
_refine_ls_shift/su_max 0.002
_refine_ls_shift/su_mean 0.000
_refine_ls_structure_factor_coef Fsqd
_refine_ls_weighting_details 'calc w=1/[\s^2^(Fo^2^)+(0.1007P)^2^+3.3923P] where P=(Fo^2^+2Fc^2^)/3'
_refine_ls_weighting_scheme calc
_refine_ls_wR_factor_gt 0.1803
_refine_ls_wR_factor_ref 0.2029
_reflns_number_gt 9097
_reflns_number_total 13235
_reflns_threshold_expression >2\s(I)
_cod_data_source_file om300156z_si_003.cif
_cod_data_source_block sps42
_cod_original_sg_symbol_H-M P-1
_cod_database_code 4079027

loop_
_symmetry_equiv_pos_as_xyz
'x, y, z'
'-x, -y, -z'

loop_
_atom_site_label
_atom_site_type_symbol
_atom_site_fract_x
_atom_site_fract_y
_atom_site_fract_z
_atom_site_U_iso_or_equiv
_atom_site_adp_type
_atom_site_occupancy
_atom_site_symmetry_multiplicity
_atom_site_calc_flag
_atom_site_refinement_flags
_atom_site_disorder_assembly
_atom_site_disorder_group
C1 C 0.0575(4) 0.3265(3) 0.1406(2) 0.0346(10) Uani 1 1 d . . .
C2 C 0.1334(4) 0.2967(3) 0.1816(2) 0.0364(10) Uani 1 1 d . . .
H2 H 0.2022 0.2753 0.1691 0.044 Uiso 1 1 calc R . .
C3 C 0.0913(4) 0.3036(3) 0.2444(2) 0.0346(10) Uani 1 1 d . . .
C4 C -0.0139(3) 0.3349(3) 0.2412(2) 0.0301(9) Uani 1 1 d . . .
H4 H -0.0628 0.3445 0.2758 0.036 Uiso 1 1 calc R . .
C5 C -0.0344(4) 0.3497(3) 0.1782(2) 0.0326(10) Uani 1 1 d . . .
H5 H -0.0991 0.3715 0.1634 0.039 Uiso 1 1 calc R . .
C6 C 0.0676(4) 0.3244(3) 0.0693(2) 0.0399(11) Uani 1 1 d . . .
H6 H 0.1433 0.3459 0.0621 0.048 Uiso 1 1 calc R . .
C7 C -0.0124(5) 0.3800(5) 0.0431(2) 0.0587(16) Uani 1 1 d . . .
H7A H -0.0873 0.3574 0.0463 0.088 Uiso 1 1 calc R . .
H7B H 0.0024 0.3808 -0.0022 0.088 Uiso 1 1 calc R . .
H7C H -0.0040 0.4375 0.0683 0.088 Uiso 1 1 calc R . .
C8 C 0.0534(5) 0.2323(4) 0.0332(3) 0.0594(15) Uani 1 1 d . . .
H8A H 0.1098 0.1989 0.0486 0.089 Uiso 1 1 calc R . .
H8B H 0.0606 0.2305 -0.0133 0.089 Uiso 1 1 calc R . .
H8C H -0.0191 0.2089 0.0411 0.089 Uiso 1 1 calc R . .
C9 C 0.1454(4) 0.2746(3) 0.3013(2) 0.0416(11) Uani 1 1 d . . .
H9 H 0.2244 0.2939 0.3034 0.050 Uiso 1 1 calc R . .
C10 C 0.0958(5) 0.3138(5) 0.3647(3) 0.0606(16) Uani 1 1 d . . .
H10A H 0.1028 0.3755 0.3703 0.091 Uiso 1 1 calc R . .
H10B H 0.1344 0.2956 0.4007 0.091 Uiso 1 1 calc R . .
H10C H 0.0183 0.2956 0.3641 0.091 Uiso 1 1 calc R . .
C11 C 0.1395(5) 0.1789(4) 0.2915(3) 0.0631(17) Uani 1 1 d . . .
H11A H 0.0628 0.1581 0.2887 0.095 Uiso 1 1 calc R . .
H11B H 0.1768 0.1610 0.3280 0.095 Uiso 1 1 calc R . .
H11C H 0.1751 0.1556 0.2514 0.095 Uiso 1 1 calc R . .
C12 C 0.2825(3) 0.4537(3) 0.1697(2) 0.0368(10) Uani 1 1 d . . .
H12 H 0.2914 0.4184 0.1290 0.044 Uiso 1 1 calc R . .
C13 C 0.3093(4) 0.4337(3) 0.2302(2) 0.0396(11) Uani 1 1 d . . .
H13 H 0.3394 0.3827 0.2369 0.047 Uiso 1 1 calc R . .
C14 C 0.2848(4) 0.5010(3) 0.2787(2) 0.0386(11) Uani 1 1 d . . .
C15 C 0.2410(4) 0.5629(3) 0.2475(2) 0.0363(10) Uani 1 1 d . . .
H15 H 0.2160 0.6155 0.2688 0.044 Uiso 1 1 calc R . .
C16 C 0.2400(3) 0.5350(3) 0.1796(2) 0.0357(10) Uani 1 1 d . . .
C17 C 0.2070(4) 0.5851(4) 0.1291(3) 0.0504(13) Uani 1 1 d . . .
H17 H 0.1266 0.5930 0.1319 0.060 Uiso 1 1 calc R . .
C18 C 0.2667(6) 0.6727(4) 0.1436(3) 0.0657(17) Uani 1 1 d . . .
H18A H 0.2536 0.7002 0.1880 0.099 Uiso 1 1 calc R . .
H18B H 0.2392 0.7074 0.1136 0.099 Uiso 1 1 calc R . .
H18C H 0.3454 0.6666 0.1382 0.099 Uiso 1 1 calc R . .
C19 C 0.2288(6) 0.5419(4) 0.0623(3) 0.0671(17) Uani 1 1 d . . .
H19A H 0.3076 0.5351 0.0581 0.101 Uiso 1 1 calc R . .
H19B H 0.2032 0.5760 0.0315 0.101 Uiso 1 1 calc R . .
H19C H 0.1901 0.4863 0.0533 0.101 Uiso 1 1 calc R . .
C20 C 0.3139(4) 0.5051(4) 0.3499(3) 0.0520(14) Uani 1 1 d . . .
H20 H 0.2961 0.4483 0.3605 0.062 Uiso 1 1 calc R . .
C21 C 0.2508(5) 0.5682(5) 0.3930(3) 0.0641(17) Uani 1 1 d . . .
H21A H 0.2747 0.6253 0.3878 0.096 Uiso 1 1 calc R . .
H21B H 0.2636 0.5624 0.4380 0.096 Uiso 1 1 calc R . .
H21C H 0.1726 0.5583 0.3815 0.096 Uiso 1 1 calc R . .
C22 C 0.4366(5) 0.5246(5) 0.3617(3) 0.0626(16) Uani 1 1 d . . .
H22A H 0.4558 0.5806 0.3523 0.094 Uiso 1 1 calc R . .
H22B H 0.4767 0.4819 0.3335 0.094 Uiso 1 1 calc R . .
H22C H 0.4561 0.5237 0.4070 0.094 Uiso 1 1 calc R . .
C23 C -0.2334(4) 0.4882(3) 0.2731(2) 0.0347(10) Uani 1 1 d . B .
H23 H -0.2103 0.4368 0.2488 0.042 Uiso 1 1 calc R . .
C24 C -0.2233(4) 0.5125(3) 0.3412(2) 0.0390(11) Uani 1 1 d . B .
C25 C -0.2667(4) 0.5918(4) 0.3569(2) 0.0420(11) Uani 1 1 d . B .
H25 H -0.2711 0.6238 0.3993 0.050 Uiso 1 1 calc R . .
C26 C -0.3032(4) 0.6169(3) 0.2998(2) 0.0409(11) Uani 1 1 d . B .
H26 H -0.3358 0.6687 0.2974 0.049 Uiso 1 1 calc R . .
C27 C -0.2834(4) 0.5526(3) 0.2470(2) 0.0380(11) Uani 1 1 d . B .
C28 C -0.3218(4) 0.5499(4) 0.1780(2) 0.0423(12) Uani 1 1 d . . .
H28 H -0.3148 0.6087 0.1693 0.051 Uiso 1 1 calc R . .
C29 C -0.4437(4) 0.5204(4) 0.1696(3) 0.0569(15) Uani 1 1 d . . .
H29A H -0.4528 0.4626 0.1776 0.085 Uiso 1 1 calc R . .
H29B H -0.4696 0.5219 0.1255 0.085 Uiso 1 1 calc R . .
H29C H -0.4863 0.5580 0.2004 0.085 Uiso 1 1 calc R . .
C30 C -0.2550(5) 0.4947(4) 0.1295(2) 0.0561(15) Uani 1 1 d . . .
H30A H -0.1774 0.5124 0.1369 0.084 Uiso 1 1 calc R . .
H30B H -0.2782 0.5002 0.0857 0.084 Uiso 1 1 calc R . .
H30C H -0.2659 0.4357 0.1344 0.084 Uiso 1 1 calc R . .
C31 C -0.1808(5) 0.4591(4) 0.3880(2) 0.0511(14) Uani 1 1 d . . .
H31 H -0.1409 0.4122 0.3623 0.061 Uiso 1 1 calc R A 1
C32A C -0.121(3) 0.493(2) 0.4328(13) 0.070(4) Uani 0.34(2) 1 d P B 1
H32A H -0.1035 0.4519 0.4601 0.105 Uiso 0.34(2) 1 calc PR B 1
H32B H -0.1566 0.5404 0.4584 0.105 Uiso 0.34(2) 1 calc PR B 1
H32C H -0.0527 0.5137 0.4161 0.105 Uiso 0.34(2) 1 calc PR B 1
C33A C -0.3023(17) 0.4150(14) 0.4115(9) 0.039(5) Uani 0.34(2) 1 d P B 1
H33A H -0.3445 0.3857 0.3731 0.059 Uiso 0.34(2) 1 calc PR B 1
H33B H -0.3452 0.4598 0.4352 0.059 Uiso 0.34(2) 1 calc PR B 1
H33C H -0.2855 0.3747 0.4394 0.059 Uiso 0.34(2) 1 calc PR B 1
C33B C -0.2479(16) 0.3861(10) 0.3910(8) 0.076(5) Uani 0.66(2) 1 d P B 2
H33D H -0.3227 0.4024 0.4007 0.114 Uiso 0.66(2) 1 calc PR B 2
H33E H -0.2192 0.3582 0.4250 0.114 Uiso 0.66(2) 1 calc PR B 2
H33F H -0.2483 0.3471 0.3493 0.114 Uiso 0.66(2) 1 calc PR B 2
C32B C -0.1485(15) 0.5122(10) 0.4576(8) 0.070(4) Uani 0.66(2) 1 d P B 2
H32D H -0.2131 0.5391 0.4768 0.105 Uiso 0.66(2) 1 calc PR B 2
H32E H -0.0918 0.5557 0.4538 0.105 Uiso 0.66(2) 1 calc PR B 2
H32F H -0.1206 0.4746 0.4851 0.105 Uiso 0.66(2) 1 calc PR B 2
C34 C 0.0109(4) 0.7179(3) 0.2706(2) 0.0351(10) Uani 1 1 d . B .
H34 H 0.0573 0.7056 0.2350 0.042 Uiso 1 1 calc R . .
C35 C 0.0370(4) 0.7099(3) 0.3346(2) 0.0364(10) Uani 1 1 d . B .
H35 H 0.1039 0.6912 0.3493 0.044 Uiso 1 1 calc R . .
C36 C -0.0522(4) 0.7342(3) 0.3732(2) 0.0389(11) Uani 1 1 d . B .
C37 C -0.1325(4) 0.7579(3) 0.3325(2) 0.0413(11) Uani 1 1 d . B .
H37 H -0.2016 0.7781 0.3458 0.050 Uiso 1 1 calc R . .
C38 C -0.0952(4) 0.7470(3) 0.2684(2) 0.0390(11) Uani 1 1 d . B .
C39 C -0.1560(4) 0.7709(4) 0.2115(3) 0.0504(13) Uani 1 1 d . . .
H39 H -0.2326 0.7463 0.2106 0.060 Uiso 1 1 calc R . .
C40 C -0.1622(6) 0.8682(4) 0.2233(4) 0.0726(19) Uani 1 1 d . . .
H40A H -0.1976 0.8875 0.2642 0.109 Uiso 1 1 calc R . .
H40B H -0.2049 0.8843 0.1879 0.109 Uiso 1 1 calc R . .
H40C H -0.0882 0.8945 0.2251 0.109 Uiso 1 1 calc R . .
C41 C -0.1067(5) 0.7348(5) 0.1472(3) 0.0627(17) Uani 1 1 d . . .
H41A H -0.0334 0.7609 0.1453 0.094 Uiso 1 1 calc R . .
H41B H -0.1531 0.7467 0.1117 0.094 Uiso 1 1 calc R . .
H41C H -0.1020 0.6736 0.1432 0.094 Uiso 1 1 calc R . .
C42 C -0.0582(4) 0.7412(4) 0.4459(2) 0.0481(13) Uani 1 1 d . . .
H42 H -0.1248 0.7077 0.4549 0.058 Uiso 1 1 calc R . .
C43 C -0.0698(5) 0.8340(4) 0.4790(3) 0.0615(16) Uani 1 1 d . . .
H43A H -0.0057 0.8683 0.4702 0.092 Uiso 1 1 calc R . .
H43B H -0.0750 0.8374 0.5257 0.092 Uiso 1 1 calc R . .
H43C H -0.1360 0.8553 0.4619 0.092 Uiso 1 1 calc R . .
C44 C 0.0406(5) 0.7058(4) 0.4741(2) 0.0553(14) Uani 1 1 d . . .
H44A H 0.0468 0.6468 0.4530 0.083 Uiso 1 1 calc R . .
H44B H 0.0322 0.7088 0.5206 0.083 Uiso 1 1 calc R . .
H44C H 0.1068 0.7389 0.4670 0.083 Uiso 1 1 calc R . .
C45 C 0.2435(4) 0.9211(3) 0.8959(2) 0.0345(10) Uani 1 1 d . . .
C46 C 0.3314(3) 0.9767(3) 0.8879(2) 0.0322(10) Uani 1 1 d . . .
H46 H 0.3320 1.0366 0.8981 0.039 Uiso 1 1 calc R . .
C47 C 0.4191(4) 0.9281(3) 0.8621(2) 0.0378(11) Uani 1 1 d . . .
H47 H 0.4885 0.9499 0.8520 0.045 Uiso 1 1 calc R . .
C48 C 0.3856(4) 0.8416(3) 0.8540(2) 0.0427(12) Uani 1 1 d . D .
C49 C 0.2774(4) 0.8387(3) 0.8748(2) 0.0423(11) Uani 1 1 d . . .
H49 H 0.2337 0.7885 0.8746 0.051 Uiso 1 1 calc R . .
C50 C 0.1288(4) 0.9433(4) 0.9171(2) 0.0443(12) Uani 1 1 d . . .
H50 H 0.1098 0.9114 0.9521 0.053 Uiso 1 1 calc R . .
C51 C 0.1228(4) 1.0367(4) 0.9445(3) 0.0585(16) Uani 1 1 d . . .
H51A H 0.1769 1.0532 0.9802 0.088 Uiso 1 1 calc R . .
H51B H 0.0494 1.0479 0.9605 0.088 Uiso 1 1 calc R . .
H51C H 0.1381 1.0693 0.9106 0.088 Uiso 1 1 calc R . .
C52 C 0.0460(4) 0.9151(4) 0.8610(3) 0.0518(13) Uani 1 1 d . . .
H52A H -0.0281 0.9245 0.8763 0.078 Uiso 1 1 calc R . .
H52B H 0.0526 0.8548 0.8436 0.078 Uiso 1 1 calc R . .
H52C H 0.0604 0.9477 0.8270 0.078 Uiso 1 1 calc R . .
C53 C 0.4491(6) 0.7677(4) 0.8240(3) 0.0642(18) Uani 1 1 d D . .
H53 H 0.4533 0.7267 0.8541 0.077 Uiso 1 1 calc R C 1
C54 C 0.3978(5) 0.7237(4) 0.7596(2) 0.0533(14) Uani 1 1 d . D .
H54A H 0.3202 0.7100 0.7649 0.080 Uiso 1 1 calc R . .
H54B H 0.4352 0.6716 0.7443 0.080 Uiso 1 1 calc R . .
H54C H 0.4050 0.7611 0.7281 0.080 Uiso 1 1 calc R . .
C55A C 0.5690(7) 0.7998(10) 0.8099(8) 0.095(6) Uani 0.79(3) 1 d P D 1
H55A H 0.5647 0.8406 0.7809 0.143 Uiso 0.79(3) 1 calc PR D 1
H55B H 0.6099 0.7516 0.7895 0.143 Uiso 0.79(3) 1 calc PR D 1
H55C H 0.6064 0.8269 0.8506 0.143 Uiso 0.79(3) 1 calc PR D 1
C55B C 0.5716(10) 0.771(2) 0.8382(17) 0.0533(14) Uani 0.21(3) 1 d PD D 2
H55D H 0.6086 0.8069 0.8116 0.080 Uiso 0.21(3) 1 calc PR D 2
H55E H 0.5984 0.7141 0.8281 0.080 Uiso 0.21(3) 1 calc PR D 2
H55F H 0.5869 0.7949 0.8840 0.080 Uiso 0.21(3) 1 calc PR D 2
C56 C 0.3172(4) 0.8751(3) 1.0662(2) 0.0467(13) Uani 1 1 d D . .
C57 C 0.2737(5) 0.8130(4) 1.0163(3) 0.070(2) Uani 1 1 d D E .
H57 H 0.1989 0.8063 1.0023 0.084 Uiso 1 1 calc R . .
C58 C 0.3544(8) 0.7630(4) 0.9905(3) 0.086(3) Uani 1 1 d D . .
H58 H 0.3447 0.7158 0.9561 0.103 Uiso 1 1 calc R E .
C59 C 0.4541(5) 0.7925(4) 1.0228(3) 0.0648(19) Uani 1 1 d D E .
C60 C 0.4294(4) 0.8622(4) 1.0691(2) 0.0446(12) Uani 1 1 d D E .
H60 H 0.4811 0.8960 1.0983 0.054 Uiso 1 1 calc R . .
C61A C 0.2275(10) 0.9266(6) 1.0973(5) 0.045(3) Uani 0.547(16) 1 d PD E 1
H61A H 0.1725 0.9351 1.0635 0.055 Uiso 0.547(16) 1 calc PR E 1
C62A C 0.2802(10) 1.0117(9) 1.1299(6) 0.060(4) Uani 0.547(16) 1 d PD E 1
H62A H 0.3306 1.0036 1.1648 0.089 Uiso 0.547(16) 1 calc PR E 1
H62B H 0.2233 1.0493 1.1477 0.089 Uiso 0.547(16) 1 calc PR E 1
H62C H 0.3207 1.0369 1.0981 0.089 Uiso 0.547(16) 1 calc PR E 1
C63A C 0.1719(15) 0.8819(13) 1.1464(9) 0.073(5) Uani 0.547(16) 1 d P E 1
H63A H 0.1411 0.8265 1.1245 0.109 Uiso 0.547(16) 1 calc PR E 1
H63B H 0.1131 0.9159 1.1663 0.109 Uiso 0.547(16) 1 calc PR E 1
H63C H 0.2256 0.8745 1.1798 0.109 Uiso 0.547(16) 1 calc PR E 1
C63B C 0.2094(19) 0.9081(13) 1.1719(8) 0.060(5) Uani 0.453(16) 1 d P E 2
H63D H 0.2018 0.9496 1.2117 0.090 Uiso 0.453(16) 1 calc PR E 2
H63E H 0.2410 0.8574 1.1825 0.090 Uiso 0.453(16) 1 calc PR E 2
H63F H 0.1373 0.8931 1.1506 0.090 Uiso 0.453(16) 1 calc PR E 2
C62B C 0.2289(13) 1.0166(9) 1.1000(7) 0.052(4) Uani 0.453(16) 1 d PD E 2
H62D H 0.1590 0.9942 1.0785 0.079 Uiso 0.453(16) 1 calc PR E 2
H62E H 0.2760 1.0375 1.0689 0.079 Uiso 0.453(16) 1 calc PR E 2
H62F H 0.2158 1.0629 1.1357 0.079 Uiso 0.453(16) 1 calc PR E 2
C61B C 0.2850(10) 0.9463(8) 1.1262(6) 0.036(3) Uani 0.453(16) 1 d PD E 2
H61B H 0.3533 0.9707 1.1509 0.043 Uiso 0.453(16) 1 calc PR E 2
C64B C 0.5383(6) 0.7318(5) 0.9973(4) 0.0396(16) Uani 0.557(6) 1 d PD E 1
H64B H 0.5300 0.7152 0.9492 0.048 Uiso 0.557(6) 1 calc PR E 1
C65B C 0.6445(8) 0.7835(7) 1.0163(6) 0.0560(16) Uani 0.557(6) 1 d PD E 1
H65A H 0.6474 0.8321 0.9944 0.084 Uiso 0.557(6) 1 calc PR E 1
H65B H 0.7064 0.7484 1.0036 0.084 Uiso 0.557(6) 1 calc PR E 1
H65C H 0.6483 0.8036 1.0632 0.084 Uiso 0.557(6) 1 calc PR E 1
C66B C 0.5347(9) 0.6533(6) 1.0287(5) 0.0560(16) Uani 0.557(6) 1 d PD E 1
H66A H 0.5328 0.6707 1.0758 0.084 Uiso 0.557(6) 1 calc PR E 1
H66B H 0.6000 0.6214 1.0176 0.084 Uiso 0.557(6) 1 calc PR E 1
H66C H 0.4692 0.6177 1.0129 0.084 Uiso 0.557(6) 1 calc PR E 1
C64A C 0.5793(8) 0.7755(7) 1.0324(5) 0.0396(16) Uani 0.443(6) 1 d PD E 2
H64A H 0.6142 0.8211 1.0664 0.048 Uiso 0.443(6) 1 calc PR E 2
C65A C 0.6412(11) 0.7697(9) 0.9707(7) 0.0560(16) Uani 0.443(6) 1 d P E 2
H65D H 0.6031 0.7284 0.9364 0.084 Uiso 0.443(6) 1 calc PR E 2
H65E H 0.7153 0.7518 0.9777 0.084 Uiso 0.443(6) 1 calc PR E 2
H65F H 0.6454 0.8251 0.9579 0.084 Uiso 0.443(6) 1 calc PR E 2
C66A C 0.5863(12) 0.6878(9) 1.0545(7) 0.0560(16) Uani 0.443(6) 1 d P E 2
H66D H 0.5601 0.6424 1.0191 0.084 Uiso 0.443(6) 1 calc PR E 2
H66E H 0.5408 0.6871 1.0920 0.084 Uiso 0.443(6) 1 calc PR E 2
H66F H 0.6624 0.6792 1.0662 0.084 Uiso 0.443(6) 1 calc PR E 2
C67 C 0.3026(4) 0.0263(3) 0.3818(3) 0.0484(13) Uani 1 1 d . . .
C68 C 0.3303(4) 0.0878(4) 0.4378(2) 0.0474(13) Uani 1 1 d . . .
H68 H 0.3024 0.0875 0.4794 0.057 Uiso 1 1 calc R . .
C69 C 0.4062(4) 0.1503(3) 0.4226(3) 0.0496(13) Uani 1 1 d . . .
C70 C 0.4237(4) 0.1262(4) 0.3570(3) 0.0540(15) Uani 1 1 d . . .
H70 H 0.4708 0.1555 0.3326 0.065 Uiso 1 1 calc R . .
C71 C 0.3606(4) 0.0517(4) 0.3326(2) 0.0494(13) Uani 1 1 d . . .
H71 H 0.3581 0.0231 0.2889 0.059 Uiso 1 1 calc R . .
C72 C 0.2223(5) -0.0511(4) 0.3677(3) 0.0624(16) Uani 1 1 d . . .
H72 H 0.2479 -0.0908 0.3294 0.075 Uiso 1 1 calc R . .
C73 C 0.2170(5) -0.0955(5) 0.4219(3) 0.0729(19) Uani 1 1 d . . .
H73A H 0.2907 -0.1098 0.4337 0.109 Uiso 1 1 calc R . .
H73B H 0.1706 -0.1474 0.4095 0.109 Uiso 1 1 calc R . .
H73C H 0.1860 -0.0592 0.4589 0.109 Uiso 1 1 calc R . .
C74 C 0.1076(4) -0.0245(4) 0.3511(4) 0.0713(19) Uani 1 1 d . . .
H74A H 0.0553 -0.0732 0.3470 0.107 Uiso 1 1 calc R . .
H74B H 0.1089 -0.0040 0.3101 0.107 Uiso 1 1 calc R . .
H74C H 0.0854 0.0206 0.3855 0.107 Uiso 1 1 calc R . .
C75 C 0.4417(6) 0.2273(4) 0.4735(5) 0.094(3) Uani 1 1 d D . .
H75 H 0.4153 0.2185 0.5164 0.113 Uiso 1 1 calc R . .
C76 C 0.3838(10) 0.3029(5) 0.4542(8) 0.202(6) Uani 1 1 d D . .
H76A H 0.3045 0.2939 0.4567 0.303 Uiso 1 1 calc R . .
H76B H 0.4020 0.3076 0.4100 0.303 Uiso 1 1 calc R . .
H76C H 0.4084 0.3551 0.4838 0.303 Uiso 1 1 calc R . .
C77 C 0.5578(7) 0.2519(6) 0.4801(8) 0.202(6) Uani 1 1 d D . .
H77D H 0.5699 0.3018 0.5144 0.303 Uiso 1 1 calc R . .
H77E H 0.5832 0.2651 0.4392 0.303 Uiso 1 1 calc R . .
H77F H 0.5986 0.2053 0.4911 0.303 Uiso 1 1 calc R . .
C78 C 0.5851(4) -0.0146(3) 0.3070(2) 0.0391(11) Uani 1 1 d . . .
H78 H 0.5597 0.0051 0.2698 0.047 Uiso 1 1 calc R . .
C79 C 0.5494(4) -0.0923(3) 0.3239(2) 0.0405(11) Uani 1 1 d . . .
C80 C 0.6093(4) -0.0965(3) 0.3811(2) 0.0418(11) Uani 1 1 d . . .
H80 H 0.6043 -0.1418 0.4042 0.050 Uiso 1 1 calc R . .
C81 C 0.6780(4) -0.0227(3) 0.3987(2) 0.0391(11) Uani 1 1 d . . .
H81 H 0.7263 -0.0100 0.4355 0.047 Uiso 1 1 calc R . .
C82 C 0.6629(4) 0.0291(3) 0.3526(2) 0.0373(11) Uani 1 1 d . . .
C83 C 0.4736(4) -0.1591(4) 0.2839(3) 0.0502(13) Uani 1 1 d . . .
H83 H 0.4078 -0.1307 0.2711 0.060 Uiso 1 1 calc R . .
C84 C 0.4349(6) -0.2262(4) 0.3206(3) 0.075(2) Uani 1 1 d . . .
H84A H 0.4982 -0.2519 0.3370 0.112 Uiso 1 1 calc R . .
H84B H 0.3896 -0.2698 0.2917 0.112 Uiso 1 1 calc R . .
H84C H 0.3916 -0.2006 0.3569 0.112 Uiso 1 1 calc R . .
C85 C 0.5286(5) -0.1989(4) 0.2222(3) 0.0568(14) Uani 1 1 d . . .
H85A H 0.5920 -0.2290 0.2334 0.085 Uiso 1 1 calc R . .
H85B H 0.5527 -0.1546 0.1988 0.085 Uiso 1 1 calc R . .
H85C H 0.4765 -0.2387 0.1948 0.085 Uiso 1 1 calc R . .
C86 C 0.7266(4) 0.1109(4) 0.3480(2) 0.0480(13) Uani 1 1 d . . .
H86 H 0.6721 0.1544 0.3447 0.058 Uiso 1 1 calc R . .
C87 C 0.7980(7) 0.1430(5) 0.4071(3) 0.084(2) Uani 1 1 d . . .
H87A H 0.7548 0.1445 0.4457 0.126 Uiso 1 1 calc R . .
H87B H 0.8277 0.2000 0.4056 0.126 Uiso 1 1 calc R . .
H87C H 0.8583 0.1053 0.4085 0.126 Uiso 1 1 calc R . .
C88 C 0.7932(5) 0.1010(4) 0.2877(2) 0.0502(13) Uani 1 1 d . . .
H88A H 0.8244 0.1564 0.2828 0.075 Uiso 1 1 calc R . .
H88B H 0.7460 0.0772 0.2499 0.075 Uiso 1 1 calc R . .
H88C H 0.8524 0.0631 0.2915 0.075 Uiso 1 1 calc R . .
N1 N -0.0076(3) 0.5328(2) 0.23215(18) 0.0335(8) Uani 1 1 d . B .
N2 N 0.0140(3) 0.5216(2) 0.28693(19) 0.0359(9) Uani 1 1 d . B .
N3 N 0.5374(3) 0.9791(3) 0.98896(18) 0.0406(9) Uani 1 1 d . . .
N4 N 0.4712(3) -0.0321(3) 0.49191(19) 0.0414(9) Uani 1 1 d . . .
Ti1 Ti 0.11638(6) 0.44236(5) 0.22372(4) 0.0303(2) Uani 1 1 d . . .
Ti2 Ti -0.11125(6) 0.61124(5) 0.29555(4) 0.0319(2) Uani 1 1 d . . .
Ti3 Ti 0.39043(7) 0.89893(5) 0.96675(4) 0.0360(2) Uani 1 1 d . . .
Ti4 Ti 0.49353(6) 0.01823(6) 0.40555(4) 0.0359(2) Uani 1 1 d . . .

loop_
_atom_site_aniso_label
_atom_site_aniso_U_11
_atom_site_aniso_U_22
_atom_site_aniso_U_33
_atom_site_aniso_U_23
_atom_site_aniso_U_13
_atom_site_aniso_U_12
C1 0.034(2) 0.029(2) 0.039(2) 0.0020(19) 0.000(2) -0.004(2)
C2 0.031(2) 0.030(2) 0.048(3) 0.006(2) 0.004(2) 0.004(2)
C3 0.034(2) 0.029(2) 0.043(2) 0.013(2) 0.002(2) -0.0019(19)
C4 0.028(2) 0.027(2) 0.036(2) 0.0068(18) 0.0049(18) -0.0024(18)
C5 0.032(2) 0.030(2) 0.036(2) 0.0072(19) 0.0021(19) 0.0022(19)
C6 0.039(3) 0.043(3) 0.035(2) 0.000(2) 0.007(2) -0.001(2)
C7 0.057(3) 0.088(5) 0.036(3) 0.021(3) 0.005(2) 0.015(3)
C8 0.062(4) 0.063(4) 0.045(3) -0.011(3) 0.012(3) -0.011(3)
C9 0.034(2) 0.044(3) 0.052(3) 0.023(2) -0.002(2) 0.003(2)
C10 0.056(3) 0.088(5) 0.049(3) 0.039(3) 0.009(3) 0.016(3)
C11 0.056(3) 0.048(3) 0.093(4) 0.036(3) -0.016(3) 0.002(3)
C12 0.026(2) 0.039(3) 0.043(3) 0.003(2) 0.005(2) -0.005(2)
C13 0.028(2) 0.040(3) 0.055(3) 0.018(2) 0.003(2) 0.003(2)
C14 0.028(2) 0.045(3) 0.045(3) 0.017(2) -0.004(2) -0.008(2)
C15 0.029(2) 0.034(3) 0.044(3) 0.005(2) 0.004(2) -0.006(2)
C16 0.025(2) 0.040(3) 0.045(3) 0.016(2) 0.0045(19) -0.005(2)
C17 0.044(3) 0.064(4) 0.049(3) 0.027(3) 0.001(2) -0.004(3)
C18 0.094(5) 0.051(4) 0.056(3) 0.021(3) 0.004(3) -0.007(3)
C19 0.082(4) 0.073(4) 0.049(3) 0.019(3) 0.008(3) -0.003(4)
C20 0.040(3) 0.069(4) 0.049(3) 0.021(3) -0.009(2) -0.010(3)
C21 0.054(3) 0.096(5) 0.044(3) 0.019(3) -0.004(3) 0.006(3)
C22 0.048(3) 0.085(5) 0.054(3) 0.015(3) -0.009(3) -0.005(3)
C23 0.031(2) 0.040(3) 0.033(2) 0.009(2) 0.0037(19) -0.003(2)
C24 0.037(2) 0.042(3) 0.041(2) 0.015(2) 0.010(2) -0.005(2)
C25 0.033(2) 0.054(3) 0.040(3) 0.012(2) 0.010(2) -0.002(2)
C26 0.027(2) 0.047(3) 0.052(3) 0.017(2) 0.009(2) 0.002(2)
C27 0.025(2) 0.052(3) 0.039(2) 0.016(2) -0.0016(19) -0.007(2)
C28 0.035(2) 0.058(3) 0.037(2) 0.015(2) -0.001(2) 0.001(2)
C29 0.034(3) 0.083(4) 0.056(3) 0.021(3) -0.009(2) -0.008(3)
C30 0.046(3) 0.081(4) 0.042(3) 0.013(3) -0.004(2) 0.007(3)
C31 0.071(4) 0.055(3) 0.032(2) 0.017(2) 0.011(2) 0.011(3)
C32A 0.124(11) 0.058(8) 0.029(8) 0.020(7) -0.026(7) -0.028(7)
C33A 0.043(10) 0.047(11) 0.031(8) 0.017(7) 0.002(7) -0.011(8)
C33B 0.100(12) 0.068(9) 0.066(8) 0.041(7) -0.030(8) -0.033(9)
C32B 0.124(11) 0.058(8) 0.029(8) 0.020(7) -0.026(7) -0.028(7)
C34 0.033(2) 0.037(3) 0.038(2) 0.014(2) 0.0062(19) -0.005(2)
C35 0.032(2) 0.039(3) 0.037(2) 0.005(2) 0.0008(19) -0.001(2)
C36 0.041(3) 0.036(3) 0.038(2) 0.003(2) 0.007(2) -0.005(2)
C37 0.034(2) 0.040(3) 0.052(3) 0.010(2) 0.010(2) 0.003(2)
C38 0.040(3) 0.032(3) 0.049(3) 0.016(2) 0.008(2) 0.001(2)
C39 0.040(3) 0.055(3) 0.064(3) 0.032(3) 0.001(2) 0.001(3)
C40 0.067(4) 0.061(4) 0.102(5) 0.045(4) -0.007(4) 0.008(3)
C41 0.061(4) 0.086(5) 0.050(3) 0.038(3) -0.006(3) -0.006(3)
C42 0.050(3) 0.057(3) 0.033(2) 0.001(2) 0.009(2) -0.010(3)
C43 0.056(3) 0.069(4) 0.052(3) -0.010(3) 0.018(3) 0.001(3)
C44 0.071(4) 0.061(4) 0.032(2) 0.005(2) 0.006(3) -0.001(3)
C45 0.037(2) 0.035(3) 0.031(2) 0.0052(19) -0.0007(19) 0.001(2)
C46 0.031(2) 0.035(3) 0.030(2) 0.0075(19) -0.0019(18) 0.001(2)
C47 0.035(2) 0.049(3) 0.030(2) 0.008(2) 0.0028(19) 0.004(2)
C48 0.051(3) 0.046(3) 0.029(2) 0.001(2) -0.004(2) 0.009(2)
C49 0.054(3) 0.033(3) 0.039(2) 0.007(2) -0.004(2) -0.003(2)
C50 0.039(3) 0.052(3) 0.041(3) 0.007(2) 0.005(2) -0.001(2)
C51 0.035(3) 0.069(4) 0.062(3) -0.016(3) 0.010(3) 0.004(3)
C52 0.039(3) 0.064(4) 0.049(3) 0.002(3) 0.000(2) -0.002(3)
C53 0.084(4) 0.055(4) 0.046(3) -0.016(3) -0.014(3) 0.032(3)
C54 0.068(4) 0.046(3) 0.044(3) 0.000(2) 0.005(3) 0.011(3)
C55A 0.055(5) 0.105(10) 0.098(10) -0.060(8) -0.025(5) 0.048(5)
C55B 0.068(4) 0.046(3) 0.044(3) 0.000(2) 0.005(3) 0.011(3)
C56 0.048(3) 0.042(3) 0.057(3) 0.024(3) 0.024(3) 0.010(2)
C57 0.061(4) 0.072(5) 0.089(5) 0.060(4) -0.031(4) -0.034(4)
C58 0.184(9) 0.035(3) 0.044(3) 0.016(3) 0.003(5) 0.008(5)
C59 0.081(4) 0.065(4) 0.064(4) 0.040(3) 0.034(3) 0.039(4)
C60 0.043(3) 0.052(3) 0.043(3) 0.023(2) -0.001(2) -0.009(2)
C61A 0.034(6) 0.057(7) 0.049(6) 0.018(5) 0.005(5) 0.003(5)
C62A 0.043(7) 0.079(11) 0.054(7) 0.003(7) 0.005(5) 0.008(7)
C63A 0.056(11) 0.088(14) 0.082(13) 0.023(10) 0.038(9) 0.018(9)
C63B 0.072(15) 0.066(12) 0.042(9) 0.010(8) 0.025(8) -0.005(9)
C62B 0.058(10) 0.058(9) 0.042(7) 0.005(6) 0.014(7) 0.023(7)
C61B 0.027(7) 0.035(7) 0.042(7) -0.001(5) 0.009(5) 0.004(5)
C64B 0.043(5) 0.034(4) 0.039(4) -0.001(3) -0.001(3) 0.006(3)
C65B 0.052(4) 0.054(4) 0.064(4) 0.014(3) 0.003(3) 0.015(3)
C66B 0.052(4) 0.054(4) 0.064(4) 0.014(3) 0.003(3) 0.015(3)
C64A 0.043(5) 0.034(4) 0.039(4) -0.001(3) -0.001(3) 0.006(3)
C65A 0.052(4) 0.054(4) 0.064(4) 0.014(3) 0.003(3) 0.015(3)
C66A 0.052(4) 0.054(4) 0.064(4) 0.014(3) 0.003(3) 0.015(3)
C67 0.033(3) 0.036(3) 0.079(4) 0.023(3) -0.011(3) -0.003(2)
C68 0.032(3) 0.071(4) 0.046(3) 0.024(3) 0.011(2) 0.021(3)
C69 0.039(3) 0.037(3) 0.070(4) 0.002(3) -0.010(3) 0.010(2)
C70 0.036(3) 0.059(4) 0.077(4) 0.038(3) 0.013(3) 0.009(3)
C71 0.047(3) 0.056(3) 0.043(3) 0.002(2) -0.003(2) 0.019(3)
C72 0.052(3) 0.057(4) 0.082(4) 0.025(3) -0.011(3) -0.004(3)
C73 0.060(4) 0.076(5) 0.090(5) 0.043(4) -0.016(4) -0.021(4)
C74 0.034(3) 0.057(4) 0.128(6) 0.034(4) -0.019(3) -0.010(3)
C75 0.071(5) 0.056(4) 0.150(8) 0.007(5) -0.019(5) 0.006(4)
C76 0.137(7) 0.058(4) 0.369(15) -0.054(6) -0.132(9) 0.020(4)
C77 0.137(7) 0.058(4) 0.369(15) -0.054(6) -0.132(9) 0.020(4)
C78 0.031(2) 0.049(3) 0.039(2) 0.009(2) 0.004(2) 0.006(2)
C79 0.031(2) 0.039(3) 0.050(3) 0.006(2) 0.010(2) 0.006(2)
C80 0.037(3) 0.044(3) 0.048(3) 0.015(2) 0.011(2) 0.011(2)
C81 0.029(2) 0.052(3) 0.038(2) 0.013(2) 0.004(2) 0.005(2)
C82 0.030(2) 0.044(3) 0.035(2) 0.000(2) 0.005(2) -0.002(2)
C83 0.036(3) 0.051(3) 0.056(3) -0.010(3) 0.006(2) 0.001(2)
C84 0.080(5) 0.057(4) 0.080(4) -0.004(3) 0.030(4) -0.019(3)
C85 0.048(3) 0.062(4) 0.054(3) -0.006(3) 0.004(3) 0.001(3)
C86 0.042(3) 0.054(3) 0.046(3) 0.006(2) 0.006(2) -0.010(3)
C87 0.104(6) 0.095(6) 0.044(3) 0.004(3) 0.003(3) -0.059(5)
C88 0.049(3) 0.058(4) 0.041(3) 0.007(2) 0.007(2) -0.009(3)
N1 0.0259(18) 0.034(2) 0.041(2) 0.0084(17) 0.0057(16) 0.0007(16)
N2 0.0283(19) 0.035(2) 0.045(2) 0.0110(17) 0.0040(17) 0.0004(17)
N3 0.053(2) 0.039(2) 0.031(2) 0.0102(18) 0.0005(17) 0.0021(18)
N4 0.037(2) 0.046(2) 0.043(2) 0.008(2) 0.0082(19) 0.0142(18)
Ti1 0.0280(4) 0.0313(4) 0.0329(4) 0.0096(3) 0.0014(3) -0.0006(3)
Ti2 0.0295(4) 0.0384(5) 0.0294(4) 0.0110(3) 0.0019(3) -0.0020(3)
Ti3 0.0427(5) 0.0348(5) 0.0322(4) 0.0091(3) 0.0048(3) 0.0070(4)
Ti4 0.0285(4) 0.0366(5) 0.0429(5) 0.0079(4) 0.0038(3) 0.0015(4)

loop_
_atom_type_symbol
_atom_type_description
_atom_type_scat_dispersion_real
_atom_type_scat_dispersion_imag
_atom_type_scat_source
C C 0.0181 0.0091 'International Tables Vol C Tables 4.2.6.8 and 6.1.1.4'
H H 0.0000 0.0000 'International Tables Vol C Tables 4.2.6.8 and 6.1.1.4'
N N 0.0311 0.0180 'International Tables Vol C Tables 4.2.6.8 and 6.1.1.4'
Ti Ti 0.2191 1.8069 'International Tables Vol C Tables 4.2.6.8 and 6.1.1.4'

loop_
_geom_angle_atom_site_label_1
_geom_angle_atom_site_label_2
_geom_angle_atom_site_label_3
_geom_angle
_geom_angle_site_symmetry_1
_geom_angle_site_symmetry_3
C2 C1 C5 106.4(4) . .
C2 C1 C6 126.3(4) . .
C5 C1 C6 127.0(4) . .
C2 C1 Ti1 72.3(3) . .
C5 C1 Ti1 72.9(3) . .
C6 C1 Ti1 125.1(3) . .
C1 C2 C3 109.7(4) . .
C1 C2 Ti1 73.1(3) . .
C3 C2 Ti1 72.3(3) . .
C4 C3 C2 106.6(4) . .
C4 C3 C9 127.2(4) . .
C2 C3 C9 126.0(4) . .
C4 C3 Ti1 73.6(3) . .
C2 C3 Ti1 72.8(3) . .
C9 C3 Ti1 123.3(3) . .
C3 C4 C5 108.6(4) . .
C3 C4 Ti1 72.0(3) . .
C5 C4 Ti1 72.7(3) . .
C4 C5 C1 108.7(4) . .
C4 C5 Ti1 72.9(3) . .
C1 C5 Ti1 72.6(3) . .
C1 C6 C7 112.7(4) . .
C1 C6 C8 109.1(4) . .
C7 C6 C8 111.2(5) . .
C3 C9 C11 110.4(4) . .
C3 C9 C10 111.5(4) . .
C11 C9 C10 111.4(5) . .
C13 C12 C16 108.6(4) . .
C13 C12 Ti1 72.9(3) . .
C16 C12 Ti1 73.9(3) . .
C14 C13 C12 109.1(4) . .
C14 C13 Ti1 74.2(3) . .
C12 C13 Ti1 72.7(3) . .
C13 C14 C15 106.6(4) . .
C13 C14 C20 123.5(5) . .
C15 C14 C20 129.6(5) . .
C13 C14 Ti1 71.8(3) . .
C15 C14 Ti1 72.1(3) . .
C20 C14 Ti1 126.0(3) . .
C14 C15 C16 109.8(4) . .
C14 C15 Ti1 73.6(3) . .
C16 C15 Ti1 73.4(3) . .
C12 C16 C15 105.8(4) . .
C12 C16 C17 127.7(5) . .
C15 C16 C17 126.4(5) . .
C12 C16 Ti1 71.6(3) . .
C15 C16 Ti1 72.2(3) . .
C17 C16 Ti1 123.9(3) . .
C19 C17 C16 112.9(5) . .
C19 C17 C18 109.9(5) . .
C16 C17 C18 109.6(4) . .
C21 C20 C14 112.5(4) . .
C21 C20 C22 110.7(5) . .
C14 C20 C22 109.5(4) . .
C24 C23 C27 109.4(4) . .
C24 C23 Ti2 73.2(3) . .
C27 C23 Ti2 72.7(3) . .
C25 C24 C23 106.6(4) . .
C25 C24 C31 127.0(4) . .
C23 C24 C31 126.3(5) . .
C25 C24 Ti2 71.6(3) . .
C23 C24 Ti2 72.6(3) . .
C31 C24 Ti2 124.2(4) . .
C24 C25 C26 109.2(4) . .
C24 C25 Ti2 74.5(3) . .
C26 C25 Ti2 72.3(3) . .
C27 C26 C25 108.6(4) . .
C27 C26 Ti2 74.2(3) . .
C25 C26 Ti2 73.1(3) . .
C26 C27 C23 106.2(4) . .
C26 C27 C28 125.6(4) . .
C23 C27 C28 127.8(5) . .
C26 C27 Ti2 71.4(3) . .
C23 C27 Ti2 72.9(3) . .
C28 C27 Ti2 126.4(3) . .
C27 C28 C30 113.1(4) . .
C27 C28 C29 109.6(4) . .
C30 C28 C29 110.5(5) . .
C32A C31 C33B 122.1(15) . .
C32A C31 C24 118.6(15) . .
C33B C31 C24 114.4(7) . .
C33B C31 C32B 112.2(8) . .
C24 C31 C32B 113.4(7) . .
C32A C31 C33A 114.0(18) . .
C24 C31 C33A 101.5(7) . .
C32B C31 C33A 94.9(9) . .
C38 C34 C35 108.5(4) . .
C38 C34 Ti2 72.6(3) . .
C35 C34 Ti2 73.3(3) . .
C36 C35 C34 108.8(4) . .
C36 C35 Ti2 73.4(3) . .
C34 C35 Ti2 72.2(3) . .
C37 C36 C35 106.7(4) . .
C37 C36 C42 125.8(4) . .
C35 C36 C42 127.2(5) . .
C37 C36 Ti2 72.2(3) . .
C35 C36 Ti2 72.5(3) . .
C42 C36 Ti2 124.4(3) . .
C36 C37 C38 109.7(4) . .
C36 C37 Ti2 73.7(3) . .
C38 C37 Ti2 72.2(3) . .
C34 C38 C37 106.3(4) . .
C34 C38 C39 128.1(4) . .
C37 C38 C39 125.4(4) . .
C34 C38 Ti2 72.9(3) . .
C37 C38 Ti2 73.0(3) . .
C39 C38 Ti2 123.5(4) . .
C38 C39 C41 112.5(4) . .
C38 C39 C40 108.7(5) . .
C41 C39 C40 113.1(5) . .
C44 C42 C36 111.8(4) . .
C44 C42 C43 110.2(5) . .
C36 C42 C43 110.4(5) . .
C46 C45 C49 107.0(4) . .
C46 C45 C50 127.8(4) . .
C49 C45 C50 125.0(5) . .
C46 C45 Ti3 72.4(2) . .
C49 C45 Ti3 72.4(3) . .
C50 C45 Ti3 124.7(3) . .
C45 C46 C47 108.3(4) . .
C45 C46 Ti3 73.4(3) . .
C47 C46 Ti3 72.3(2) . .
C48 C47 C46 108.4(4) . .
C48 C47 Ti3 73.2(3) . .
C46 C47 Ti3 72.9(2) . .
C49 C48 C47 106.3(4) . .
C49 C48 C53 126.6(5) . .
C47 C48 C53 126.9(5) . .
C49 C48 Ti3 72.7(3) . .
C47 C48 Ti3 72.2(3) . .
C53 C48 Ti3 124.0(3) . .
C48 C49 C45 110.0(5) . .
C48 C49 Ti3 72.9(3) . .
C45 C49 Ti3 73.3(3) . .
C51 C50 C45 111.7(4) . .
C51 C50 C52 111.1(5) . .
C45 C50 C52 110.3(4) . .
C48 C53 C54 111.6(4) . .
C48 C53 C55B 118.3(14) . .
C54 C53 C55B 122.2(14) . .
C48 C53 C55A 109.6(6) . .
C54 C53 C55A 106.6(7) . .
C57 C56 C60 105.6(5) . .
C57 C56 C61A 109.7(7) . .
C60 C56 C61A 144.6(7) . .
C57 C56 C61B 143.2(7) . .
C60 C56 C61B 110.4(7) . .
C57 C56 Ti3 71.2(3) . .
C60 C56 Ti3 72.7(3) . .
C61A C56 Ti3 121.1(5) . .
C61B C56 Ti3 126.6(5) . .
C58 C57 C56 109.7(5) . .
C58 C57 Ti3 73.9(4) . .
C56 C57 Ti3 74.7(3) . .
C57 C58 C59 109.1(5) . .
C57 C58 Ti3 72.4(3) . .
C59 C58 Ti3 74.5(4) . .
C60 C59 C58 105.5(5) . .
C60 C59 C64B 146.7(7) . .
C58 C59 C64B 107.4(7) . .
C60 C59 C64A 108.1(7) . .
C58 C59 C64A 146.1(8) . .
C60 C59 Ti3 72.3(3) . .
C58 C59 Ti3 71.3(3) . .
C64B C59 Ti3 123.5(4) . .
C64A C59 Ti3 123.6(5) . .
C59 C60 C56 110.1(5) . .
C59 C60 Ti3 73.9(3) . .
C56 C60 Ti3 73.2(3) . .
C56 C61A C63A 110.0(9) . .
C56 C61A C62A 106.8(10) . .
C63A C61A C62A 111.0(11) . .
C62B C61B C63B 110.6(12) . .
C62B C61B C56 108.8(9) . .
C63B C61B C56 111.0(11) . .
C59 C64B C65B 102.5(7) . .
C59 C64B C66B 112.3(7) . .
C65B C64B C66B 110.2(8) . .
C65A C64A C66A 107.1(9) . .
C65A C64A C59 112.7(8) . .
C66A C64A C59 108.0(9) . .
C71 C67 C68 105.5(5) . .
C71 C67 C72 120.6(5) . .
C68 C67 C72 133.7(5) . .
C71 C67 Ti4 71.8(3) . .
C68 C67 Ti4 72.6(3) . .
C72 C67 Ti4 123.4(4) . .
C67 C68 C69 110.1(5) . .
C67 C68 Ti4 72.9(3) . .
C69 C68 Ti4 73.1(3) . .
C70 C69 C68 105.4(5) . .
C70 C69 C75 134.1(6) . .
C68 C69 C75 120.3(6) . .
C70 C69 Ti4 71.4(3) . .
C68 C69 Ti4 72.3(3) . .
C75 C69 Ti4 125.2(4) . .
C69 C70 C71 109.2(5) . .
C69 C70 Ti4 74.6(3) . .
C71 C70 Ti4 72.7(3) . .
C67 C71 C70 109.7(5) . .
C67 C71 Ti4 74.4(3) . .
C70 C71 Ti4 72.6(3) . .
C73 C72 C67 112.0(5) . .
C73 C72 C74 109.8(6) . .
C67 C72 C74 110.2(5) . .
C77 C75 C69 117.5(8) . .
C77 C75 C76 106.2(8) . .
C69 C75 C76 106.2(6) . .
C82 C78 C79 111.0(4) . .
C82 C78 Ti4 73.8(3) . .
C79 C78 Ti4 72.8(3) . .
C80 C79 C78 105.2(4) . .
C80 C79 C83 128.4(5) . .
C78 C79 C83 126.1(5) . .
C80 C79 Ti4 72.6(3) . .
C78 C79 Ti4 72.4(3) . .
C83 C79 Ti4 124.9(3) . .
C79 C80 C81 109.1(4) . .
C79 C80 Ti4 72.9(3) . .
C81 C80 Ti4 73.1(3) . .
C82 C81 C80 108.8(4) . .
C82 C81 Ti4 73.4(3) . .
C80 C81 Ti4 72.3(3) . .
C78 C82 C81 105.9(4) . .
C78 C82 C86 126.1(4) . .
C81 C82 C86 127.6(4) . .
C78 C82 Ti4 71.9(3) . .
C81 C82 Ti4 72.3(3) . .
C86 C82 Ti4 125.8(3) . .
C79 C83 C84 112.8(5) . .
C79 C83 C85 110.1(4) . .
C84 C83 C85 110.5(5) . .
C87 C86 C88 110.6(5) . .
C87 C86 C82 112.0(5) . .
C88 C86 C82 111.5(4) . .
N2 N1 Ti1 73.3(2) . .
N2 N1 Ti2 73.3(2) . .
Ti1 N1 Ti2 146.61(19) . .
N1 N2 Ti1 73.4(2) . .
N1 N2 Ti2 73.5(2) . .
Ti1 N2 Ti2 146.9(2) . .
N3 N3 Ti3 73.7(4) 2_677 2_677
N3 N3 Ti3 73.6(4) 2_677 .
Ti3 N3 Ti3 147.3(2) 2_677 .
N4 N4 Ti4 74.3(4) 2_656 .
N4 N4 Ti4 72.9(4) 2_656 2_656
Ti4 N4 Ti4 147.2(2) . 2_656
N2 Ti1 N1 33.29(14) . .
N2 Ti1 C3 107.58(15) . .
N1 Ti1 C3 124.65(15) . .
N2 Ti1 C12 138.81(16) . .
N1 Ti1 C12 124.76(16) . .
C3 Ti1 C12 109.15(16) . .
N2 Ti1 C13 128.66(17) . .
N1 Ti1 C13 141.30(17) . .
C3 Ti1 C13 90.79(16) . .
C12 Ti1 C13 34.45(16) . .
N2 Ti1 C2 139.07(16) . .
N1 Ti1 C2 138.32(16) . .
C3 Ti1 C2 34.85(16) . .
C12 Ti1 C2 81.79(17) . .
C13 Ti1 C2 79.39(17) . .
N2 Ti1 C1 126.55(16) . .
N1 Ti1 C1 107.70(15) . .
C3 Ti1 C1 58.35(16) . .
C12 Ti1 C1 89.02(16) . .
C13 Ti1 C1 104.11(17) . .
C2 Ti1 C1 34.57(16) . .
N2 Ti1 C15 82.95(16) . .
N1 Ti1 C15 84.89(16) . .
C3 Ti1 C15 140.94(16) . .
C12 Ti1 C15 56.67(16) . .
C13 Ti1 C15 56.42(17) . .
C2 Ti1 C15 134.69(16) . .
C1 Ti1 C15 142.92(16) . .
N2 Ti1 C5 92.53(15) . .
N1 Ti1 C5 81.56(15) . .
C3 Ti1 C5 57.62(15) . .
C12 Ti1 C5 122.85(16) . .
C13 Ti1 C5 135.76(17) . .
C2 Ti1 C5 56.83(15) . .
C1 Ti1 C5 34.54(15) . .
C15 Ti1 C5 161.36(16) . .
N2 Ti1 C4 82.40(15) . .
N1 Ti1 C4 90.86(15) . .
C3 Ti1 C4 34.46(15) . .
C12 Ti1 C4 138.65(16) . .
C13 Ti1 C4 125.17(16) . .
C2 Ti1 C4 56.87(15) . .
C1 Ti1 C4 57.57(15) . .
C15 Ti1 C4 159.21(16) . .
C5 Ti1 C4 34.39(15) . .
N2 Ti1 C16 106.46(16) . .
N1 Ti1 C16 91.33(15) . .
C3 Ti1 C16 143.56(16) . .
C12 Ti1 C16 34.47(16) . .
C13 Ti1 C16 57.32(16) . .
C2 Ti1 C16 114.31(17) . .
C1 Ti1 C16 109.03(16) . .
C15 Ti1 C16 34.41(16) . .
C5 Ti1 C16 133.00(15) . .
C4 Ti1 C16 166.37(16) . .
N2 Ti1 C14 94.88(16) . .
N1 Ti1 C14 111.96(16) . .
C3 Ti1 C14 106.67(16) . .
C12 Ti1 C14 57.04(16) . .
C13 Ti1 C14 33.93(18) . .
C2 Ti1 C14 109.55(17) . .
C1 Ti1 C14 137.97(17) . .
C15 Ti1 C14 34.27(16) . .
C5 Ti1 C14 164.14(16) . .
C4 Ti1 C14 133.25(15) . .
C16 Ti1 C14 57.56(15) . .
N2 Ti2 N1 33.22(14) . .
N2 Ti2 C26 140.47(17) . .
N1 Ti2 C26 132.16(17) . .
N2 Ti2 C38 125.68(16) . .
N1 Ti2 C38 106.46(16) . .
C26 Ti2 C38 91.47(17) . .
N2 Ti2 C25 119.82(17) . .
N1 Ti2 C25 136.99(17) . .
C26 Ti2 C25 34.62(17) . .
C38 Ti2 C25 113.16(18) . .
N2 Ti2 C34 91.97(16) . .
N1 Ti2 C34 81.16(16) . .
C26 Ti2 C34 125.96(17) . .
C38 Ti2 C34 34.49(16) . .
C25 Ti2 C34 141.85(18) . .
N2 Ti2 C37 139.67(16) . .
N1 Ti2 C37 137.82(16) . .
C26 Ti2 C37 78.23(18) . .
C38 Ti2 C37 34.83(17) . .
C25 Ti2 C37 85.09(18) . .
C34 Ti2 C37 56.85(16) . .
N2 Ti2 C35 83.35(16) . .
N1 Ti2 C35 91.97(15) . .
C26 Ti2 C35 133.62(18) . .
C38 Ti2 C35 57.43(17) . .
C25 Ti2 C35 123.08(17) . .
C34 Ti2 C35 34.47(16) . .
C37 Ti2 C35 56.38(16) . .
N2 Ti2 C36 109.34(16) . .
N1 Ti2 C36 125.74(16) . .
C26 Ti2 C36 101.52(18) . .
C38 Ti2 C36 57.89(17) . .
C25 Ti2 C36 90.33(18) . .
C34 Ti2 C36 57.32(16) . .
C37 Ti2 C36 34.10(17) . .
C35 Ti2 C36 34.15(16) . .
N2 Ti2 C27 113.28(17) . .
N1 Ti2 C27 97.72(16) . .
C26 Ti2 C27 34.43(18) . .
C38 Ti2 C27 104.25(17) . .
C25 Ti2 C27 57.33(16) . .
C34 Ti2 C27 131.62(16) . .
C37 Ti2 C27 106.85(17) . .
C35 Ti2 C27 161.26(17) . .
C36 Ti2 C27 135.39(17) . .
N2 Ti2 C23 84.23(16) . .
N1 Ti2 C23 82.94(15) . .
C26 Ti2 C23 56.71(17) . .
C38 Ti2 C23 138.44(16) . .
C25 Ti2 C23 56.37(17) . .
C34 Ti2 C23 156.21(16) . .
C37 Ti2 C23 134.78(16) . .
C35 Ti2 C23 164.13(16) . .
C36 Ti2 C23 145.72(16) . .
C27 Ti2 C23 34.40(16) . .
N2 Ti2 C24 87.72(16) . .
N1 Ti2 C24 103.98(16) . .
C26 Ti2 C24 57.21(17) . .
C38 Ti2 C24 146.50(17) . .
C25 Ti2 C24 33.90(18) . .
C34 Ti2 C24 169.34(16) . .
C37 Ti2 C24 118.08(17) . .
C35 Ti2 C24 135.09(16) . .
C36 Ti2 C24 112.83(17) . .
C27 Ti2 C24 57.61(16) . .
C23 Ti2 C24 34.30(16) . .
N3 Ti3 N3 32.7(2) 2_677 .
N3 Ti3 C57 126.0(2) 2_677 .
N3 Ti3 C57 139.47(17) . .
N3 Ti3 C58 140.24(19) 2_677 .
N3 Ti3 C58 128.0(2) . .
C57 Ti3 C58 33.7(3) . .
N3 Ti3 C47 91.18(16) 2_677 .
N3 Ti3 C47 81.74(16) . .
C57 Ti3 C47 138.40(19) . .
C58 Ti3 C47 125.1(2) . .
N3 Ti3 C46 81.73(15) 2_677 .
N3 Ti3 C46 91.59(15) . .
C57 Ti3 C46 124.03(18) . .
C58 Ti3 C46 137.0(2) . .
C47 Ti3 C46 34.74(16) . .
N3 Ti3 C49 138.34(16) 2_677 .
N3 Ti3 C49 138.45(16) . .
C57 Ti3 C49 81.66(19) . .
C58 Ti3 C49 80.7(2) . .
C47 Ti3 C49 56.81(18) . .
C46 Ti3 C49 56.69(17) . .
N3 Ti3 C48 125.28(17) 2_677 .
N3 Ti3 C48 107.87(17) . .
C57 Ti3 C48 107.7(2) . .
C58 Ti3 C48 90.7(2) . .
C47 Ti3 C48 34.66(18) . .
C46 Ti3 C48 57.72(17) . .
C49 Ti3 C48 34.37(18) . .
N3 Ti3 C60 84.37(17) 2_677 .
N3 Ti3 C60 83.84(16) . .
C57 Ti3 C60 56.03(18) . .
C58 Ti3 C60 55.9(2) . .
C47 Ti3 C60 159.56(17) . .
C46 Ti3 C60 160.61(18) . .
C49 Ti3 C60 134.95(18) . .
C48 Ti3 C60 141.52(19) . .
N3 Ti3 C56 92.49(17) 2_677 .
N3 Ti3 C56 108.09(16) . .
C57 Ti3 C56 34.09(15) . .
C58 Ti3 C56 56.5(2) . .
C47 Ti3 C56 166.33(17) . .
C46 Ti3 C56 133.18(16) . .
C49 Ti3 C56 113.24(19) . .
C48 Ti3 C56 141.74(19) . .
C60 Ti3 C56 34.10(15) . .
N3 Ti3 C45 107.79(16) 2_677 .
N3 Ti3 C45 125.31(16) . .
C57 Ti3 C45 90.36(18) . .
C58 Ti3 C45 105.9(2) . .
C47 Ti3 C45 57.38(16) . .
C46 Ti3 C45 34.21(16) . .
C49 Ti3 C45 34.30(17) . .
C48 Ti3 C45 57.73(16) . .
C60 Ti3 C45 142.82(16) . .
C56 Ti3 C45 108.99(17) . .
N3 Ti3 C59 109.9(2) 2_677 .
N3 Ti3 C59 94.1(2) . .
C57 Ti3 C59 56.6(2) . .
C58 Ti3 C59 34.21(19) . .
C47 Ti3 C59 133.26(18) . .
C46 Ti3 C59 165.4(2) . .
C49 Ti3 C59 111.5(2) . .
C48 Ti3 C59 107.7(2) . .
C60 Ti3 C59 33.9(2) . .
C56 Ti3 C59 57.07(17) . .
C45 Ti3 C59 140.1(2) . .
N4 Ti4 N4 32.8(2) . 2_656
N4 Ti4 C70 138.07(18) . .
N4 Ti4 C70 123.5(2) 2_656 .
N4 Ti4 C71 129.17(18) . .
N4 Ti4 C71 140.71(17) 2_656 .
C70 Ti4 C71 34.6(2) . .
N4 Ti4 C78 138.75(17) . .
N4 Ti4 C78 138.99(15) 2_656 .
C70 Ti4 C78 82.91(19) . .
C71 Ti4 C78 79.34(17) . .
N4 Ti4 C80 82.22(16) . .
N4 Ti4 C80 92.26(16) 2_656 .
C70 Ti4 C80 139.50(19) . .
C71 Ti4 C80 124.00(18) . .
C78 Ti4 C80 56.61(17) . .
N4 Ti4 C79 107.92(17) . .
N4 Ti4 C79 126.16(16) 2_656 .
C70 Ti4 C79 109.3(2) . .
C71 Ti4 C79 89.55(18) . .
C78 Ti4 C79 34.80(18) . .
C80 Ti4 C79 34.58(17) . .
N4 Ti4 C81 91.94(15) . .
N4 Ti4 C81 82.70(15) 2_656 .
C70 Ti4 C81 124.21(18) . .
C71 Ti4 C81 135.45(17) . .
C78 Ti4 C81 56.41(16) . .
C80 Ti4 C81 34.57(18) . .
C79 Ti4 C81 57.82(17) . .
N4 Ti4 C68 82.93(16) . .
N4 Ti4 C68 84.68(16) 2_656 .
C70 Ti4 C68 56.29(18) . .
C71 Ti4 C68 56.05(17) . .
C78 Ti4 C68 134.62(16) . .
C80 Ti4 C68 156.9(2) . .
C79 Ti4 C68 138.50(19) . .
C81 Ti4 C68 163.7(2) . .
N4 Ti4 C67 95.34(17) . .
N4 Ti4 C67 112.02(18) 2_656 .
C70 Ti4 C67 57.39(18) . .
C71 Ti4 C67 33.88(19) . .
C78 Ti4 C67 108.71(19) . .
C80 Ti4 C67 130.34(19) . .
C79 Ti4 C67 104.02(19) . .
C81 Ti4 C67 161.81(19) . .
C68 Ti4 C67 34.5(2) . .
N4 Ti4 C82 125.63(16) . .
N4 Ti4 C82 108.30(15) 2_656 .
C70 Ti4 C82 90.59(18) . .
C71 Ti4 C82 104.40(18) . .
C78 Ti4 C82 34.30(16) . .
C80 Ti4 C82 57.50(17) . .
C79 Ti4 C82 58.39(17) . .
C81 Ti4 C82 34.28(16) . .
C68 Ti4 C82 144.85(19) . .
C67 Ti4 C82 138.00(18) . .
N4 Ti4 C69 105.92(18) . .
N4 Ti4 C69 90.58(18) 2_656 .
C70 Ti4 C69 34.0(2) . .
C71 Ti4 C69 57.20(19) . .
C78 Ti4 C69 115.17(19) . .
C80 Ti4 C69 168.4(2) . .
C79 Ti4 C69 143.08(19) . .
C81 Ti4 C69 135.08(19) . .
C68 Ti4 C69 34.6(2) . .
C67 Ti4 C69 58.19(18) . .
C82 Ti4 C69 110.96(19) . .

loop_
_geom_bond_atom_site_label_1
_geom_bond_atom_site_label_2
_geom_bond_distance
_geom_bond_site_symmetry_2
C1 C2 1.413(6) .
C1 C5 1.416(6) .
C1 C6 1.505(6) .
C1 Ti1 2.383(4) .
C2 C3 1.420(7) .
C2 Ti1 2.373(5) .
C3 C4 1.409(6) .
C3 C9 1.515(6) .
C3 Ti1 2.367(5) .
C4 C5 1.411(6) .
C4 Ti1 2.388(4) .
C5 Ti1 2.387(5) .
C6 C7 1.519(7) .
C6 C8 1.539(8) .
C9 C11 1.517(8) .
C9 C10 1.522(8) .
C12 C13 1.406(7) .
C12 C16 1.415(7) .
C12 Ti1 2.372(4) .
C13 C14 1.395(7) .
C13 Ti1 2.375(5) .
C14 C15 1.412(7) .
C14 C20 1.521(7) .
C14 Ti1 2.406(5) .
C15 C16 1.417(7) .
C15 Ti1 2.387(5) .
C16 C17 1.509(7) .
C16 Ti1 2.403(4) .
C17 C19 1.486(8) .
C17 C18 1.538(9) .
C20 C21 1.489(9) .
C20 C22 1.526(8) .
C23 C24 1.416(7) .
C23 C27 1.418(7) .
C23 Ti2 2.398(5) .
C24 C25 1.393(7) .
C24 C31 1.522(7) .
C24 Ti2 2.406(5) .
C25 C26 1.407(7) .
C25 Ti2 2.370(5) .
C26 C27 1.408(7) .
C26 Ti2 2.360(5) .
C27 C28 1.509(6) .
C27 Ti2 2.396(5) .
C28 C30 1.509(7) .
C28 C29 1.542(7) .
C31 C32A 1.21(3) .
C31 C33B 1.418(13) .
C31 C32B 1.585(16) .
C31 C33A 1.743(19) .
C34 C38 1.404(7) .
C34 C35 1.409(6) .
C34 Ti2 2.370(5) .
C35 C36 1.404(7) .
C35 Ti2 2.385(5) .
C36 C37 1.400(7) .
C36 C42 1.521(7) .
C36 Ti2 2.396(5) .
C37 C38 1.420(7) .
C37 Ti2 2.377(5) .
C38 C39 1.516(7) .
C38 Ti2 2.366(5) .
C39 C41 1.523(8) .
C39 C40 1.549(9) .
C42 C44 1.516(8) .
C42 C43 1.543(8) .
C45 C46 1.403(7) .
C45 C49 1.407(7) .
C45 C50 1.523(7) .
C45 Ti3 2.392(4) .
C46 C47 1.418(6) .
C46 Ti3 2.378(4) .
C47 C48 1.416(8) .
C47 Ti3 2.370(4) .
C48 C49 1.407(8) .
C48 C53 1.501(7) .
C48 Ti3 2.383(5) .
C49 Ti3 2.380(5) .
C50 C51 1.517(8) .
C50 C52 1.529(7) .
C53 C54 1.516(8) .
C53 C55B 1.519(10) .
C53 C55A 1.588(16) .
C56 C57 1.388(6) .
C56 C60 1.400(6) .
C56 C61A 1.499(11) .
C56 C61B 1.613(13) .
C56 Ti3 2.390(5) .
C57 C58 1.363(10) .
C57 Ti3 2.344(6) .
C58 C59 1.403(8) .
C58 Ti3 2.363(6) .
C59 C60 1.394(9) .
C59 C64B 1.495(10) .
C59 C64A 1.584(8) .
C59 Ti3 2.404(5) .
C60 Ti3 2.384(5) .
C61A C63A 1.52(2) .
C61A C62A 1.523(9) .
C63B C61B 1.54(2) .
C62B C61B 1.533(9) .
C64B C65B 1.516(9) .
C64B C66B 1.535(8) .
C64A C65A 1.513(18) .
C64A C66A 1.575(18) .
C67 C71 1.385(8) .
C67 C68 1.417(8) .
C67 C72 1.534(8) .
C67 Ti4 2.393(5) .
C68 C69 1.425(8) .
C68 Ti4 2.389(5) .
C69 C70 1.390(8) .
C69 C75 1.522(10) .
C69 Ti4 2.399(5) .
C70 C71 1.405(9) .
C70 Ti4 2.359(5) .
C71 Ti4 2.360(5) .
C72 C73 1.458(9) .
C72 C74 1.538(8) .
C75 C77 1.455(8) .
C75 C76 1.550(6) .
C78 C82 1.405(7) .
C78 C79 1.419(7) .
C78 Ti4 2.370(5) .
C79 C80 1.410(7) .
C79 C83 1.505(7) .
C79 Ti4 2.375(5) .
C80 C81 1.412(8) .
C80 Ti4 2.371(5) .
C81 C82 1.408(7) .
C81 Ti4 2.382(5) .
C82 C86 1.522(7) .
C82 Ti4 2.395(5) .
C83 C84 1.510(9) .
C83 C85 1.527(7) .
C86 C87 1.500(8) .
C86 C88 1.514(7) .
N1 N2 1.226(5) .
N1 Ti1 2.141(4) .
N1 Ti2 2.145(4) .
N2 Ti1 2.139(4) .
N2 Ti2 2.144(4) .
N3 N3 1.213(8) 2_677
N3 Ti3 2.156(4) 2_677
N3 Ti3 2.157(4) .
N4 N4 1.217(9) 2_656
N4 Ti4 2.146(4) .
N4 Ti4 2.162(4) 2_656
Ti3 N3 2.156(4) 2_677
Ti4 N4 2.162(4) 2_656

loop_
_geom_torsion_atom_site_label_1
_geom_torsion_atom_site_label_2
_geom_torsion_atom_site_label_3
_geom_torsion_atom_site_label_4
_geom_torsion
_geom_torsion_site_symmetry_1
_geom_torsion_site_symmetry_4
C5 C1 C2 C3 -1.9(5) . .
C6 C1 C2 C3 -175.4(4) . .
Ti1 C1 C2 C3 63.6(3) . .
C5 C1 C2 Ti1 -65.4(3) . .
C6 C1 C2 Ti1 121.0(5) . .
C1 C2 C3 C4 2.4(5) . .
Ti1 C2 C3 C4 66.4(3) . .
C1 C2 C3 C9 177.0(5) . .
Ti1 C2 C3 C9 -119.0(5) . .
C1 C2 C3 Ti1 -64.0(3) . .
C2 C3 C4 C5 -1.9(5) . .
C9 C3 C4 C5 -176.4(5) . .
Ti1 C3 C4 C5 63.9(3) . .
C2 C3 C4 Ti1 -65.9(3) . .
C9 C3 C4 Ti1 119.6(5) . .
C3 C4 C5 C1 0.8(5) . .
Ti1 C4 C5 C1 64.2(3) . .
C3 C4 C5 Ti1 -63.4(3) . .
C2 C1 C5 C4 0.7(5) . .
C6 C1 C5 C4 174.2(4) . .
Ti1 C1 C5 C4 -64.4(3) . .
C2 C1 C5 Ti1 65.1(3) . .
C6 C1 C5 Ti1 -121.4(5) . .
C2 C1 C6 C7 -166.0(5) . .
C5 C1 C6 C7 21.8(7) . .
Ti1 C1 C6 C7 -72.7(6) . .
C2 C1 C6 C8 70.0(6) . .
C5 C1 C6 C8 -102.3(6) . .
Ti1 C1 C6 C8 163.2(4) . .
C4 C3 C9 C11 101.4(6) . .
C2 C3 C9 C11 -72.1(6) . .
Ti1 C3 C9 C11 -164.3(4) . .
C4 C3 C9 C10 -23.0(7) . .
C2 C3 C9 C10 163.5(5) . .
Ti1 C3 C9 C10 71.3(5) . .
C16 C12 C13 C14 0.0(5) . .
Ti1 C12 C13 C14 -65.9(3) . .
C16 C12 C13 Ti1 65.8(3) . .
C12 C13 C14 C15 0.6(5) . .
Ti1 C13 C14 C15 -64.2(3) . .
C12 C13 C14 C20 -173.6(4) . .
Ti1 C13 C14 C20 121.6(5) . .
C12 C13 C14 Ti1 64.8(3) . .
C13 C14 C15 C16 -1.0(5) . .
C20 C14 C15 C16 172.7(5) . .
Ti1 C14 C15 C16 -65.0(3) . .
C13 C14 C15 Ti1 64.0(3) . .
C20 C14 C15 Ti1 -122.3(5) . .
C13 C12 C16 C15 -0.6(5) . .
Ti1 C12 C16 C15 64.6(3) . .
C13 C12 C16 C17 175.8(5) . .
Ti1 C12 C16 C17 -119.1(5) . .
C13 C12 C16 Ti1 -65.1(3) . .
C14 C15 C16 C12 0.9(5) . .
Ti1 C15 C16 C12 -64.2(3) . .
C14 C15 C16 C17 -175.4(4) . .
Ti1 C15 C16 C17 119.4(5) . .
C14 C15 C16 Ti1 65.1(3) . .
C12 C16 C17 C19 -3.2(7) . .
C15 C16 C17 C19 172.4(5) . .
Ti1 C16 C17 C19 -95.4(5) . .
C12 C16 C17 C18 -126.0(6) . .
C15 C16 C17 C18 49.6(7) . .
Ti1 C16 C17 C18 141.7(4) . .
C13 C14 C20 C21 -162.6(5) . .
C15 C14 C20 C21 24.7(8) . .
Ti1 C14 C20 C21 -71.5(6) . .
C13 C14 C20 C22 73.9(7) . .
C15 C14 C20 C22 -98.8(6) . .
Ti1 C14 C20 C22 165.0(4) . .
C27 C23 C24 C25 -0.1(5) . .
Ti2 C23 C24 C25 64.0(3) . .
C27 C23 C24 C31 175.8(5) . .
Ti2 C23 C24 C31 -120.0(5) . .
C27 C23 C24 Ti2 -64.1(3) . .
C23 C24 C25 C26 -0.1(5) . .
C31 C24 C25 C26 -176.0(5) . .
Ti2 C24 C25 C26 64.5(3) . .
C23 C24 C25 Ti2 -64.6(3) . .
C31 C24 C25 Ti2 119.5(5) . .
C24 C25 C26 C27 0.3(6) . .
Ti2 C25 C26 C27 66.2(3) . .
C24 C25 C26 Ti2 -65.9(3) . .
C25 C26 C27 C23 -0.4(5) . .
Ti2 C26 C27 C23 65.1(3) . .
C25 C26 C27 C28 172.6(4) . .
Ti2 C26 C27 C28 -121.9(5) . .
C25 C26 C27 Ti2 -65.5(3) . .
C24 C23 C27 C26 0.3(5) . .
Ti2 C23 C27 C26 -64.1(3) . .
C24 C23 C27 C28 -172.4(4) . .
Ti2 C23 C27 C28 123.1(5) . .
C24 C23 C27 Ti2 64.4(3) . .
C26 C27 C28 C30 157.8(5) . .
C23 C27 C28 C30 -30.7(7) . .
Ti2 C27 C28 C30 65.5(6) . .
C26 C27 C28 C29 -78.4(7) . .
C23 C27 C28 C29 93.0(6) . .
Ti2 C27 C28 C29 -170.7(4) . .
C25 C24 C31 C32A -46(2) . .
C23 C24 C31 C32A 139(2) . .
Ti2 C24 C31 C32A 46(2) . .
C25 C24 C31 C33B 109.3(12) . .
C23 C24 C31 C33B -65.8(13) . .
Ti2 C24 C31 C33B -158.6(11) . .
C25 C24 C31 C32B -21.1(11) . .
C23 C24 C31 C32B 163.7(9) . .
Ti2 C24 C31 C32B 70.9(9) . .
C25 C24 C31 C33A 79.5(10) . .
C23 C24 C31 C33A -95.7(9) . .
Ti2 C24 C31 C33A 171.5(8) . .
C38 C34 C35 C36 -0.2(6) . .
Ti2 C34 C35 C36 -64.8(4) . .
C38 C34 C35 Ti2 64.6(3) . .
C34 C35 C36 C37 -0.6(6) . .
Ti2 C35 C36 C37 -64.6(4) . .
C34 C35 C36 C42 -175.7(5) . .
Ti2 C35 C36 C42 120.3(5) . .
C34 C35 C36 Ti2 64.0(3) . .
C35 C36 C37 C38 1.1(6) . .
C42 C36 C37 C38 176.4(5) . .
Ti2 C36 C37 C38 -63.7(4) . .
C35 C36 C37 Ti2 64.7(3) . .
C42 C36 C37 Ti2 -120.0(5) . .
C35 C34 C38 C37 0.8(6) . .
Ti2 C34 C38 C37 65.9(3) . .
C35 C34 C38 C39 175.4(5) . .
Ti2 C34 C38 C39 -119.5(5) . .
C35 C34 C38 Ti2 -65.1(3) . .
C36 C37 C38 C34 -1.2(6) . .
Ti2 C37 C38 C34 -65.8(3) . .
C36 C37 C38 C39 -176.0(5) . .
Ti2 C37 C38 C39 119.4(5) . .
C36 C37 C38 Ti2 64.6(4) . .
C34 C38 C39 C41 18.5(8) . .
C37 C38 C39 C41 -167.9(5) . .
Ti2 C38 C39 C41 -75.6(5) . .
C34 C38 C39 C40 -107.5(6) . .
C37 C38 C39 C40 66.1(7) . .
Ti2 C38 C39 C40 158.4(4) . .
C37 C36 C42 C44 177.1(5) . .
C35 C36 C42 C44 -8.6(8) . .
Ti2 C36 C42 C44 85.0(5) . .
C37 C36 C42 C43 -59.8(7) . .
C35 C36 C42 C43 114.5(6) . .
Ti2 C36 C42 C43 -151.9(4) . .
C49 C45 C46 C47 -0.2(5) . .
C50 C45 C46 C47 -175.0(4) . .
Ti3 C45 C46 C47 64.4(3) . .
C49 C45 C46 Ti3 -64.6(3) . .
C50 C45 C46 Ti3 120.6(4) . .
C45 C46 C47 C48 -0.1(5) . .
Ti3 C46 C47 C48 65.1(3) . .
C45 C46 C47 Ti3 -65.1(3) . .
C46 C47 C48 C49 0.3(5) . .
Ti3 C47 C48 C49 65.2(3) . .
C46 C47 C48 C53 175.5(4) . .
Ti3 C47 C48 C53 -119.6(5) . .
C46 C47 C48 Ti3 -64.9(3) . .
C47 C48 C49 C45 -0.4(5) . .
C53 C48 C49 C45 -175.7(4) . .
Ti3 C48 C49 C45 64.5(3) . .
C47 C48 C49 Ti3 -64.8(3) . .
C53 C48 C49 Ti3 119.9(5) . .
C46 C45 C49 C48 0.3(5) . .
C50 C45 C49 C48 175.3(4) . .
Ti3 C45 C49 C48 -64.2(3) . .
C46 C45 C49 Ti3 64.6(3) . .
C50 C45 C49 Ti3 -120.5(4) . .
C46 C45 C50 C51 -12.9(7) . .
C49 C45 C50 C51 173.1(5) . .
Ti3 C45 C50 C51 81.1(5) . .
C46 C45 C50 C52 111.1(5) . .
C49 C45 C50 C52 -62.8(6) . .
Ti3 C45 C50 C52 -154.8(4) . .
C49 C48 C53 C54 63.7(8) . .
C47 C48 C53 C54 -110.6(6) . .
Ti3 C48 C53 C54 156.8(4) . .
C49 C48 C53 C55B -146.4(17) . .
C47 C48 C53 C55B 39.3(18) . .
Ti3 C48 C53 C55B -53.3(18) . .
C49 C48 C53 C55A -178.4(8) . .
C47 C48 C53 C55A 7.3(10) . .
Ti3 C48 C53 C55A -85.3(9) . .
C60 C56 C57 C58 1.2(6) . .
C61A C56 C57 C58 -176.5(6) . .
C61B C56 C57 C58 -167.2(9) . .
Ti3 C56 C57 C58 66.3(4) . .
C60 C56 C57 Ti3 -65.1(3) . .
C61A C56 C57 Ti3 117.2(5) . .
C61B C56 C57 Ti3 126.6(9) . .
C56 C57 C58 C59 -0.8(7) . .
Ti3 C57 C58 C59 66.0(4) . .
C56 C57 C58 Ti3 -66.8(4) . .
C57 C58 C59 C60 0.1(6) . .
Ti3 C58 C59 C60 64.7(4) . .
C57 C58 C59 C64B 175.0(5) . .
Ti3 C58 C59 C64B -120.3(5) . .
C57 C58 C59 C64A 172.3(10) . .
Ti3 C58 C59 C64A -123.0(11) . .
C57 C58 C59 Ti3 -64.7(4) . .
C58 C59 C60 C56 0.7(6) . .
C64B C59 C60 C56 -170.5(9) . .
C64A C59 C60 C56 -174.8(6) . .
Ti3 C59 C60 C56 64.8(4) . .
C58 C59 C60 Ti3 -64.0(4) . .
C64B C59 C60 Ti3 124.7(10) . .
C64A C59 C60 Ti3 120.5(6) . .
C57 C56 C60 C59 -1.2(6) . .
C61A C56 C60 C59 175.1(9) . .
C61B C56 C60 C59 171.4(6) . .
Ti3 C56 C60 C59 -65.2(4) . .
C57 C56 C60 Ti3 64.0(4) . .
C61A C56 C60 Ti3 -119.7(9) . .
C61B C56 C60 Ti3 -123.4(5) . .
C57 C56 C61A C63A 82.6(11) . .
C60 C56 C61A C63A -93.7(13) . .
C61B C56 C61A C63A -87.5(14) . .
Ti3 C56 C61A C63A 161.9(9) . .
C57 C56 C61A C62A -156.8(9) . .
C60 C56 C61A C62A 27.0(15) . .
C61B C56 C61A C62A 33.1(9) . .
Ti3 C56 C61A C62A -77.5(12) . .
C57 C56 C61B C62B -68.0(15) . .
C60 C56 C61B C62B 123.9(11) . .
C61A C56 C61B C62B -52.3(11) . .
Ti3 C56 C61B C62B 40.7(14) . .
C57 C56 C61B C63B 53.9(15) . .
C60 C56 C61B C63B -114.2(12) . .
C61A C56 C61B C63B 69.6(14) . .
Ti3 C56 C61B C63B 162.7(10) . .
C60 C59 C64B C65B -28.1(13) . .
C58 C59 C64B C65B 160.8(7) . .
C64A C59 C64B C65B -21.6(8) . .
Ti3 C59 C64B C65B 82.0(8) . .
C60 C59 C64B C66B 90.1(12) . .
C58 C59 C64B C66B -81.0(8) . .
C64A C59 C64B C66B 96.6(11) . .
Ti3 C59 C64B C66B -159.8(7) . .
C60 C59 C64A C65A -127.7(9) . .
C58 C59 C64A C65A 60.1(16) . .
C64B C59 C64A C65A 56.1(10) . .
Ti3 C59 C64A C65A -47.3(12) . .
C60 C59 C64A C66A 114.2(9) . .
C58 C59 C64A C66A -58.0(15) . .
C64B C59 C64A C66A -62.1(10) . .
Ti3 C59 C64A C66A -165.5(7) . .
C71 C67 C68 C69 -0.6(5) . .
C72 C67 C68 C69 -176.0(5) . .
Ti4 C67 C68 C69 64.1(3) . .
C71 C67 C68 Ti4 -64.7(3) . .
C72 C67 C68 Ti4 120.0(6) . .
C67 C68 C69 C70 0.3(5) . .
Ti4 C68 C69 C70 64.3(3) . .
C67 C68 C69 C75 175.1(5) . .
Ti4 C68 C69 C75 -120.9(5) . .
C67 C68 C69 Ti4 -64.0(3) . .
C68 C69 C70 C71 0.2(6) . .
C75 C69 C70 C71 -173.6(6) . .
Ti4 C69 C70 C71 65.0(4) . .
C68 C69 C70 Ti4 -64.8(3) . .
C75 C69 C70 Ti4 121.4(6) . .
C68 C67 C71 C70 0.7(6) . .
C72 C67 C71 C70 176.8(5) . .
Ti4 C67 C71 C70 -64.5(4) . .
C68 C67 C71 Ti4 65.3(3) . .
C72 C67 C71 Ti4 -118.6(5) . .
C69 C70 C71 C67 -0.6(6) . .
Ti4 C70 C71 C67 65.6(4) . .
C69 C70 C71 Ti4 -66.2(4) . .
C71 C67 C72 C73 147.8(6) . .
C68 C67 C72 C73 -37.4(9) . .
Ti4 C67 C72 C73 60.4(7) . .
C71 C67 C72 C74 -89.7(7) . .
C68 C67 C72 C74 85.1(7) . .
Ti4 C67 C72 C74 -177.2(4) . .
C70 C69 C75 C77 -52.2(12) . .
C68 C69 C75 C77 134.8(9) . .
Ti4 C69 C75 C77 45.9(11) . .
C70 C69 C75 C76 66.5(11) . .
C68 C69 C75 C76 -106.6(9) . .
Ti4 C69 C75 C76 164.6(8) . .
C82 C78 C79 C80 -1.1(5) . .
Ti4 C78 C79 C80 -65.6(3) . .
C82 C78 C79 C83 -174.7(4) . .
Ti4 C78 C79 C83 120.8(5) . .
C82 C78 C79 Ti4 64.5(3) . .
C78 C79 C80 C81 0.9(5) . .
C83 C79 C80 C81 174.2(5) . .
Ti4 C79 C80 C81 -64.7(3) . .
C78 C79 C80 Ti4 65.5(3) . .
C83 C79 C80 Ti4 -121.1(5) . .
C79 C80 C81 C82 -0.3(5) . .
Ti4 C80 C81 C82 -64.8(3) . .
C79 C80 C81 Ti4 64.5(3) . .
C79 C78 C82 C81 1.0(5) . .
Ti4 C78 C82 C81 64.8(3) . .
C79 C78 C82 C86 174.6(4) . .
Ti4 C78 C82 C86 -121.5(5) . .
C79 C78 C82 Ti4 -63.9(3) . .
C80 C81 C82 C78 -0.4(5) . .
Ti4 C81 C82 C78 -64.5(3) . .
C80 C81 C82 C86 -173.9(5) . .
Ti4 C81 C82 C86 122.0(5) . .
C80 C81 C82 Ti4 64.1(3) . .
C80 C79 C83 C84 18.8(7) . .
C78 C79 C83 C84 -169.2(5) . .
Ti4 C79 C83 C84 -76.2(6) . .
C80 C79 C83 C85 -105.2(6) . .
C78 C79 C83 C85 66.9(7) . .
Ti4 C79 C83 C85 159.8(4) . .
C78 C82 C86 C87 176.6(5) . .
C81 C82 C86 C87 -11.2(8) . .
Ti4 C82 C86 C87 83.6(6) . .
C78 C82 C86 C88 -58.9(7) . .
C81 C82 C86 C88 113.4(5) . .
Ti4 C82 C86 C88 -151.8(4) . .
Ti2 N1 N2 Ti1 179.45(15) . .
Ti1 N1 N2 Ti2 -179.45(15) . .
Ti2 N2 Ti1 N1 1.0(3) . .
N1 N2 Ti1 C3 -127.2(3) . .
Ti2 N2 Ti1 C3 -126.2(3) . .
N1 N2 Ti1 C12 80.6(3) . .
Ti2 N2 Ti1 C12 81.6(4) . .
N1 N2 Ti1 C13 127.0(3) . .
Ti2 N2 Ti1 C13 128.0(3) . .
N1 N2 Ti1 C2 -108.7(3) . .
Ti2 N2 Ti1 C2 -107.7(4) . .
N1 N2 Ti1 C1 -63.9(3) . .
Ti2 N2 Ti1 C1 -63.0(4) . .
N1 N2 Ti1 C15 91.4(3) . .
Ti2 N2 Ti1 C15 92.4(4) . .
N1 N2 Ti1 C5 -70.4(3) . .
Ti2 N2 Ti1 C5 -69.4(4) . .
N1 N2 Ti1 C4 -103.4(3) . .
Ti2 N2 Ti1 C4 -102.4(4) . .
N1 N2 Ti1 C16 66.0(3) . .
Ti2 N2 Ti1 C16 67.0(4) . .
N1 N2 Ti1 C14 123.6(3) . .
Ti2 N2 Ti1 C14 124.6(4) . .
Ti2 N1 Ti1 N2 -1.0(3) . .
N2 N1 Ti1 C3 67.4(3) . .
Ti2 N1 Ti1 C3 66.5(4) . .
N2 N1 Ti1 C12 -127.7(3) . .
Ti2 N1 Ti1 C12 -128.7(3) . .
N2 N1 Ti1 C13 -85.4(3) . .
Ti2 N1 Ti1 C13 -86.4(4) . .
N2 N1 Ti1 C2 111.1(3) . .
Ti2 N1 Ti1 C2 110.1(4) . .
N2 N1 Ti1 C1 130.8(3) . .
Ti2 N1 Ti1 C1 129.8(3) . .
N2 N1 Ti1 C15 -84.9(3) . .
Ti2 N1 Ti1 C15 -85.9(4) . .
N2 N1 Ti1 C5 107.9(3) . .
Ti2 N1 Ti1 C5 106.9(4) . .
N2 N1 Ti1 C4 74.7(3) . .
Ti2 N1 Ti1 C4 73.7(4) . .
N2 N1 Ti1 C16 -118.8(3) . .
Ti2 N1 Ti1 C16 -119.7(4) . .
N2 N1 Ti1 C14 -63.5(3) . .
Ti2 N1 Ti1 C14 -64.4(4) . .
C4 C3 Ti1 N2 45.0(3) . .
C2 C3 Ti1 N2 158.7(2) . .
C9 C3 Ti1 N2 -79.1(4) . .
C4 C3 Ti1 N1 12.9(3) . .
C2 C3 Ti1 N1 126.6(3) . .
C9 C3 Ti1 N1 -111.2(4) . .
C4 C3 Ti1 C12 -154.0(3) . .
C2 C3 Ti1 C12 -40.2(3) . .
C9 C3 Ti1 C12 81.9(4) . .
C4 C3 Ti1 C13 176.3(3) . .
C2 C3 Ti1 C13 -70.0(3) . .
C9 C3 Ti1 C13 52.2(4) . .
C4 C3 Ti1 C2 -113.7(4) . .
C9 C3 Ti1 C2 122.1(5) . .
C4 C3 Ti1 C1 -77.6(3) . .
C2 C3 Ti1 C1 36.1(3) . .
C9 C3 Ti1 C1 158.3(4) . .
C4 C3 Ti1 C15 145.7(3) . .
C2 C3 Ti1 C15 -100.6(3) . .
C9 C3 Ti1 C15 21.6(5) . .
C4 C3 Ti1 C5 -36.6(2) . .
C2 C3 Ti1 C5 77.1(3) . .
C9 C3 Ti1 C5 -160.7(4) . .
C2 C3 Ti1 C4 113.7(4) . .
C9 C3 Ti1 C4 -124.1(5) . .
C4 C3 Ti1 C16 -156.6(3) . .
C2 C3 Ti1 C16 -42.9(4) . .
C9 C3 Ti1 C16 79.2(5) . .
C4 C3 Ti1 C14 145.9(3) . .
C2 C3 Ti1 C14 -100.4(3) . .
C9 C3 Ti1 C14 21.7(4) . .
C13 C12 Ti1 N2 90.6(4) . .
C16 C12 Ti1 N2 -25.3(4) . .
C13 C12 Ti1 N1 131.9(3) . .
C16 C12 Ti1 N1 16.0(3) . .
C13 C12 Ti1 C3 -61.3(3) . .
C16 C12 Ti1 C3 -177.2(3) . .
C16 C12 Ti1 C13 -115.9(4) . .
C13 C12 Ti1 C2 -83.2(3) . .
C16 C12 Ti1 C2 160.9(3) . .
C13 C12 Ti1 C1 -117.1(3) . .
C16 C12 Ti1 C1 127.0(3) . .
C13 C12 Ti1 C15 77.8(3) . .
C16 C12 Ti1 C15 -38.1(3) . .
C13 C12 Ti1 C5 -124.5(3) . .
C16 C12 Ti1 C5 119.6(3) . .
C13 C12 Ti1 C4 -83.4(4) . .
C16 C12 Ti1 C4 160.7(3) . .
C13 C12 Ti1 C16 115.9(4) . .
C13 C12 Ti1 C14 36.6(3) . .
C16 C12 Ti1 C14 -79.3(3) . .
C14 C13 Ti1 N2 -6.1(4) . .
C12 C13 Ti1 N2 -122.5(3) . .
C14 C13 Ti1 N1 38.3(4) . .
C12 C13 Ti1 N1 -78.0(4) . .
C14 C13 Ti1 C3 -119.6(3) . .
C12 C13 Ti1 C3 124.0(3) . .
C14 C13 Ti1 C12 116.4(4) . .
C14 C13 Ti1 C2 -152.7(3) . .
C12 C13 Ti1 C2 90.9(3) . .
C14 C13 Ti1 C1 -177.1(3) . .
C12 C13 Ti1 C1 66.6(3) . .
C14 C13 Ti1 C15 37.8(3) . .
C12 C13 Ti1 C15 -78.6(3) . .
C14 C13 Ti1 C5 -160.7(3) . .
C12 C13 Ti1 C5 83.0(3) . .
C14 C13 Ti1 C4 -117.0(3) . .
C12 C13 Ti1 C4 126.6(3) . .
C14 C13 Ti1 C16 79.2(3) . .
C12 C13 Ti1 C16 -37.2(3) . .
C12 C13 Ti1 C14 -116.4(4) . .
C1 C2 Ti1 N2 85.9(3) . .
C3 C2 Ti1 N2 -31.9(4) . .
C1 C2 Ti1 N1 34.5(4) . .
C3 C2 Ti1 N1 -83.3(3) . .
C1 C2 Ti1 C3 117.8(4) . .
C1 C2 Ti1 C12 -100.3(3) . .
C3 C2 Ti1 C12 141.9(3) . .
C1 C2 Ti1 C13 -135.2(3) . .
C3 C2 Ti1 C13 107.1(3) . .
C3 C2 Ti1 C1 -117.8(4) . .
C1 C2 Ti1 C15 -122.8(3) . .
C3 C2 Ti1 C15 119.4(3) . .
C1 C2 Ti1 C5 38.2(3) . .
C3 C2 Ti1 C5 -79.6(3) . .
C1 C2 Ti1 C4 79.5(3) . .
C3 C2 Ti1 C4 -38.2(2) . .
C1 C2 Ti1 C16 -88.6(3) . .
C3 C2 Ti1 C16 153.6(2) . .
C1 C2 Ti1 C14 -150.9(3) . .
C3 C2 Ti1 C14 91.3(3) . .
C2 C1 Ti1 N2 -125.6(3) . .
C5 C1 Ti1 N2 -11.5(3) . .
C6 C1 Ti1 N2 112.1(4) . .
C2 C1 Ti1 N1 -156.7(3) . .
C5 C1 Ti1 N1 -42.7(3) . .
C6 C1 Ti1 N1 80.9(4) . .
C2 C1 Ti1 C3 -36.4(3) . .
C5 C1 Ti1 C3 77.6(3) . .
C6 C1 Ti1 C3 -158.8(4) . .
C2 C1 Ti1 C12 76.9(3) . .
C5 C1 Ti1 C12 -169.0(3) . .
C6 C1 Ti1 C12 -45.5(4) . .
C2 C1 Ti1 C13 45.6(3) . .
C5 C1 Ti1 C13 159.7(3) . .
C6 C1 Ti1 C13 -76.8(4) . .
C5 C1 Ti1 C2 114.1(4) . .
C6 C1 Ti1 C2 -122.4(5) . .
C2 C1 Ti1 C15 97.8(3) . .
C5 C1 Ti1 C15 -148.2(3) . .
C6 C1 Ti1 C15 -24.6(5) . .
C2 C1 Ti1 C5 -114.1(4) . .
C6 C1 Ti1 C5 123.6(5) . .
C2 C1 Ti1 C4 -77.3(3) . .
C5 C1 Ti1 C4 36.7(2) . .
C6 C1 Ti1 C4 160.3(4) . .
C2 C1 Ti1 C16 105.5(3) . .
C5 C1 Ti1 C16 -140.5(3) . .
C6 C1 Ti1 C16 -16.9(4) . .
C2 C1 Ti1 C14 43.2(4) . .
C5 C1 Ti1 C14 157.2(3) . .
C6 C1 Ti1 C14 -79.2(4) . .
C14 C15 Ti1 N2 109.5(3) . .
C16 C15 Ti1 N2 -133.3(3) . .
C14 C15 Ti1 N1 142.9(3) . .
C16 C15 Ti1 N1 -99.9(3) . .
C14 C15 Ti1 C3 0.2(4) . .
C16 C15 Ti1 C3 117.4(3) . .
C14 C15 Ti1 C12 -79.0(3) . .
C16 C15 Ti1 C12 38.2(3) . .
C14 C15 Ti1 C13 -37.4(3) . .
C16 C15 Ti1 C13 79.8(3) . .
C14 C15 Ti1 C2 -52.0(4) . .
C16 C15 Ti1 C2 65.2(3) . .
C14 C15 Ti1 C1 -104.2(3) . .
C16 C15 Ti1 C1 12.9(4) . .
C14 C15 Ti1 C5 -173.6(4) . .
C16 C15 Ti1 C5 -56.5(6) . .
C14 C15 Ti1 C4 64.1(5) . .
C16 C15 Ti1 C4 -178.8(4) . .
C14 C15 Ti1 C16 -117.2(4) . .
C16 C15 Ti1 C14 117.2(4) . .
C4 C5 Ti1 N2 -72.6(3) . .
C1 C5 Ti1 N2 170.8(3) . .
C4 C5 Ti1 N1 -104.1(3) . .
C1 C5 Ti1 N1 139.3(3) . .
C4 C5 Ti1 C3 36.7(3) . .
C1 C5 Ti1 C3 -80.0(3) . .
C4 C5 Ti1 C12 129.7(3) . .
C1 C5 Ti1 C12 13.1(3) . .
C4 C5 Ti1 C13 87.8(3) . .
C1 C5 Ti1 C13 -28.9(4) . .
C4 C5 Ti1 C2 78.4(3) . .
C1 C5 Ti1 C2 -38.2(3) . .
C4 C5 Ti1 C1 116.6(4) . .
C4 C5 Ti1 C15 -147.9(5) . .
C1 C5 Ti1 C15 95.5(5) . .
C1 C5 Ti1 C4 -116.6(4) . .
C4 C5 Ti1 C16 172.0(2) . .
C1 C5 Ti1 C16 55.4(3) . .
C4 C5 Ti1 C14 45.3(7) . .
C1 C5 Ti1 C14 -71.4(6) . .
C3 C4 Ti1 N2 -137.1(3) . .
C5 C4 Ti1 N2 105.9(3) . .
C3 C4 Ti1 N1 -169.4(3) . .
C5 C4 Ti1 N1 73.6(3) . .
C5 C4 Ti1 C3 -117.0(4) . .
C3 C4 Ti1 C12 38.9(4) . .
C5 C4 Ti1 C12 -78.1(3) . .
C3 C4 Ti1 C13 -4.5(3) . .
C5 C4 Ti1 C13 -121.5(3) . .
C3 C4 Ti1 C2 38.7(3) . .
C5 C4 Ti1 C2 -78.3(3) . .
C3 C4 Ti1 C1 80.1(3) . .
C5 C4 Ti1 C1 -36.9(3) . .
C3 C4 Ti1 C15 -91.6(5) . .
C5 C4 Ti1 C15 151.4(4) . .
C3 C4 Ti1 C5 117.0(4) . .
C3 C4 Ti1 C16 91.4(7) . .
C5 C4 Ti1 C16 -25.6(8) . .
C3 C4 Ti1 C14 -47.6(4) . .
C5 C4 Ti1 C14 -164.5(3) . .
C12 C16 Ti1 N2 163.0(3) . .
C15 C16 Ti1 N2 48.8(3) . .
C17 C16 Ti1 N2 -73.5(4) . .
C12 C16 Ti1 N1 -166.9(3) . .
C15 C16 Ti1 N1 79.0(3) . .
C17 C16 Ti1 N1 -43.3(4) . .
C12 C16 Ti1 C3 4.5(4) . .
C15 C16 Ti1 C3 -109.6(3) . .
C17 C16 Ti1 C3 128.1(4) . .
C15 C16 Ti1 C12 -114.1(4) . .
C17 C16 Ti1 C12 123.6(5) . .
C12 C16 Ti1 C13 37.2(3) . .
C15 C16 Ti1 C13 -76.9(3) . .
C17 C16 Ti1 C13 160.8(5) . .
C12 C16 Ti1 C2 -20.8(3) . .
C15 C16 Ti1 C2 -134.9(3) . .
C17 C16 Ti1 C2 102.8(4) . .
C12 C16 Ti1 C1 -57.7(3) . .
C15 C16 Ti1 C1 -171.8(3) . .
C17 C16 Ti1 C1 65.9(4) . .
C12 C16 Ti1 C15 114.1(4) . .
C17 C16 Ti1 C15 -122.3(5) . .
C12 C16 Ti1 C5 -87.2(3) . .
C15 C16 Ti1 C5 158.6(3) . .
C17 C16 Ti1 C5 36.3(5) . .
C12 C16 Ti1 C4 -67.8(7) . .
C15 C16 Ti1 C4 178.1(6) . .
C17 C16 Ti1 C4 55.8(9) . .
C12 C16 Ti1 C14 77.7(3) . .
C15 C16 Ti1 C14 -36.4(3) . .
C17 C16 Ti1 C14 -158.7(5) . .
C13 C14 Ti1 N2 175.2(3) . .
C15 C14 Ti1 N2 -69.9(3) . .
C20 C14 Ti1 N2 56.6(5) . .
C13 C14 Ti1 N1 -155.3(3) . .
C15 C14 Ti1 N1 -40.3(3) . .
C20 C14 Ti1 N1 86.1(5) . .
C13 C14 Ti1 C3 65.2(3) . .
C15 C14 Ti1 C3 -179.9(3) . .
C20 C14 Ti1 C3 -53.4(5) . .
C13 C14 Ti1 C12 -37.2(3) . .
C15 C14 Ti1 C12 77.8(3) . .
C20 C14 Ti1 C12 -155.8(5) . .
C15 C14 Ti1 C13 114.9(4) . .
C20 C14 Ti1 C13 -118.6(6) . .
C13 C14 Ti1 C2 28.6(3) . .
C15 C14 Ti1 C2 143.5(3) . .
C20 C14 Ti1 C2 -90.0(5) . .
C13 C14 Ti1 C1 4.3(4) . .
C15 C14 Ti1 C1 119.2(3) . .
C20 C14 Ti1 C1 -114.4(5) . .
C13 C14 Ti1 C15 -114.9(4) . .
C20 C14 Ti1 C15 126.4(6) . .
C13 C14 Ti1 C5 57.6(7) . .
C15 C14 Ti1 C5 172.6(5) . .
C20 C14 Ti1 C5 -61.0(8) . .
C13 C14 Ti1 C4 91.0(3) . .
C15 C14 Ti1 C4 -154.0(3) . .
C20 C14 Ti1 C4 -27.6(5) . .
C13 C14 Ti1 C16 -78.4(3) . .
C15 C14 Ti1 C16 36.6(3) . .
C20 C14 Ti1 C16 163.0(5) . .
Ti1 N2 Ti2 N1 -1.0(3) . .
N1 N2 Ti2 C26 94.3(3) . .
Ti1 N2 Ti2 C26 93.3(4) . .
N1 N2 Ti2 C38 -62.6(3) . .
Ti1 N2 Ti2 C38 -63.6(4) . .
N1 N2 Ti2 C25 131.5(3) . .
Ti1 N2 Ti2 C25 130.6(3) . .
N1 N2 Ti2 C34 -70.5(3) . .
Ti1 N2 Ti2 C34 -71.5(4) . .
N1 N2 Ti2 C37 -106.9(3) . .
Ti1 N2 Ti2 C37 -107.9(4) . .
N1 N2 Ti2 C35 -104.0(3) . .
Ti1 N2 Ti2 C35 -104.9(4) . .
N1 N2 Ti2 C36 -126.4(3) . .
Ti1 N2 Ti2 C36 -127.4(3) . .
N1 N2 Ti2 C27 67.1(3) . .
Ti1 N2 Ti2 C27 66.1(4) . .
N1 N2 Ti2 C23 85.9(3) . .
Ti1 N2 Ti2 C23 85.0(4) . .
N1 N2 Ti2 C24 120.1(3) . .
Ti1 N2 Ti2 C24 119.2(4) . .
Ti1 N1 Ti2 N2 1.0(3) . .
N2 N1 Ti2 C26 -121.1(3) . .
Ti1 N1 Ti2 C26 -120.1(3) . .
N2 N1 Ti2 C38 131.2(3) . .
Ti1 N1 Ti2 C38 132.2(3) . .
N2 N1 Ti2 C25 -72.2(3) . .
Ti1 N1 Ti2 C25 -71.2(4) . .
N2 N1 Ti2 C34 107.5(3) . .
Ti1 N1 Ti2 C34 108.5(4) . .
N2 N1 Ti2 C37 112.8(3) . .
Ti1 N1 Ti2 C37 113.7(4) . .
N2 N1 Ti2 C35 74.7(3) . .
Ti1 N1 Ti2 C35 75.7(4) . .
N2 N1 Ti2 C36 69.3(3) . .
Ti1 N1 Ti2 C36 70.2(4) . .
N2 N1 Ti2 C27 -121.4(3) . .
Ti1 N1 Ti2 C27 -120.4(3) . .
N2 N1 Ti2 C23 -90.2(3) . .
Ti1 N1 Ti2 C23 -89.3(4) . .
N2 N1 Ti2 C24 -62.9(3) . .
Ti1 N1 Ti2 C24 -62.0(4) . .
C27 C26 Ti2 N2 -48.0(4) . .
C25 C26 Ti2 N2 67.7(4) . .
C27 C26 Ti2 N1 -0.5(4) . .
C25 C26 Ti2 N1 115.1(3) . .
C27 C26 Ti2 C38 113.4(3) . .
C25 C26 Ti2 C38 -130.9(3) . .
C27 C26 Ti2 C25 -115.6(4) . .
C27 C26 Ti2 C34 113.1(3) . .
C25 C26 Ti2 C34 -131.2(3) . .
C27 C26 Ti2 C37 145.9(3) . .
C25 C26 Ti2 C37 -98.5(3) . .
C27 C26 Ti2 C35 157.4(3) . .
C25 C26 Ti2 C35 -86.9(4) . .
C27 C26 Ti2 C36 170.9(3) . .
C25 C26 Ti2 C36 -73.4(3) . .
C25 C26 Ti2 C27 115.6(4) . .
C27 C26 Ti2 C23 -38.0(3) . .
C25 C26 Ti2 C23 77.6(3) . .
C27 C26 Ti2 C24 -79.2(3) . .
C25 C26 Ti2 C24 36.4(3) . .
C34 C38 Ti2 N2 -14.0(4) . .
C37 C38 Ti2 N2 -127.7(3) . .
C39 C38 Ti2 N2 110.7(4) . .
C34 C38 Ti2 N1 -44.5(3) . .
C37 C38 Ti2 N1 -158.2(3) . .
C39 C38 Ti2 N1 80.2(4) . .
C34 C38 Ti2 C26 -179.6(3) . .
C37 C38 Ti2 C26 66.8(3) . .
C39 C38 Ti2 C26 -54.8(4) . .
C34 C38 Ti2 C25 152.6(3) . .
C37 C38 Ti2 C25 39.0(3) . .
C39 C38 Ti2 C25 -82.6(4) . .
C37 C38 Ti2 C34 -113.7(4) . .
C39 C38 Ti2 C34 124.7(5) . .
C34 C38 Ti2 C37 113.7(4) . .
C39 C38 Ti2 C37 -121.6(5) . .
C34 C38 Ti2 C35 37.1(3) . .
C37 C38 Ti2 C35 -76.6(3) . .
C39 C38 Ti2 C35 161.8(5) . .
C34 C38 Ti2 C36 77.7(3) . .
C37 C38 Ti2 C36 -35.9(3) . .
C39 C38 Ti2 C36 -157.5(5) . .
C34 C38 Ti2 C27 -147.2(3) . .
C37 C38 Ti2 C27 99.1(3) . .
C39 C38 Ti2 C27 -22.5(4) . .
C34 C38 Ti2 C23 -142.6(3) . .
C37 C38 Ti2 C23 103.8(3) . .
C39 C38 Ti2 C23 -17.8(5) . .
C34 C38 Ti2 C24 161.0(3) . .
C37 C38 Ti2 C24 47.3(4) . .
C39 C38 Ti2 C24 -74.3(5) . .
C24 C25 Ti2 N2 -20.7(3) . .
C26 C25 Ti2 N2 -137.3(3) . .
C24 C25 Ti2 N1 16.2(4) . .
C26 C25 Ti2 N1 -100.3(4) . .
C24 C25 Ti2 C26 116.5(4) . .
C24 C25 Ti2 C38 171.8(3) . .
C26 C25 Ti2 C38 55.2(4) . .
C24 C25 Ti2 C34 -163.3(3) . .
C26 C25 Ti2 C34 80.2(4) . .
C24 C25 Ti2 C37 -167.1(3) . .
C26 C25 Ti2 C37 76.3(3) . .
C24 C25 Ti2 C35 -123.1(3) . .
C26 C25 Ti2 C35 120.4(3) . .
C24 C25 Ti2 C36 -133.4(3) . .
C26 C25 Ti2 C36 110.1(3) . .
C24 C25 Ti2 C27 79.3(3) . .
C26 C25 Ti2 C27 -37.3(3) . .
C24 C25 Ti2 C23 37.9(3) . .
C26 C25 Ti2 C23 -78.6(3) . .
C26 C25 Ti2 C24 -116.5(4) . .
C38 C34 Ti2 N2 168.6(3) . .
C35 C34 Ti2 N2 -75.2(3) . .
C38 C34 Ti2 N1 137.1(3) . .
C35 C34 Ti2 N1 -106.7(3) . .
C38 C34 Ti2 C26 0.5(4) . .
C35 C34 Ti2 C26 116.7(3) . .
C35 C34 Ti2 C38 116.1(4) . .
C38 C34 Ti2 C25 -43.2(4) . .
C35 C34 Ti2 C25 72.9(4) . .
C38 C34 Ti2 C37 -38.7(3) . .
C35 C34 Ti2 C37 77.5(3) . .
C38 C34 Ti2 C35 -116.1(4) . .
C38 C34 Ti2 C36 -79.5(3) . .
C35 C34 Ti2 C36 36.6(3) . .
C38 C34 Ti2 C27 44.6(4) . .
C35 C34 Ti2 C27 160.8(3) . .
C38 C34 Ti2 C23 88.5(5) . .
C35 C34 Ti2 C23 -155.4(4) . .
C38 C34 Ti2 C24 -103.2(9) . .
C35 C34 Ti2 C24 12.9(10) . .
C36 C37 Ti2 N2 -34.2(4) . .
C38 C37 Ti2 N2 83.4(4) . .
C36 C37 Ti2 N1 -85.5(3) . .
C38 C37 Ti2 N1 32.1(4) . .
C36 C37 Ti2 C26 132.2(3) . .
C38 C37 Ti2 C26 -110.2(3) . .
C36 C37 Ti2 C38 -117.6(4) . .
C36 C37 Ti2 C25 97.9(3) . .
C38 C37 Ti2 C25 -144.5(3) . .
C36 C37 Ti2 C34 -79.3(3) . .
C38 C37 Ti2 C34 38.3(3) . .
C36 C37 Ti2 C35 -37.7(3) . .
C38 C37 Ti2 C35 79.8(3) . .
C38 C37 Ti2 C36 117.6(4) . .
C36 C37 Ti2 C27 151.6(3) . .
C38 C37 Ti2 C27 -90.8(3) . .
C36 C37 Ti2 C23 127.6(3) . .
C38 C37 Ti2 C23 -114.8(3) . .
C36 C37 Ti2 C24 89.8(3) . .
C38 C37 Ti2 C24 -152.6(3) . .
C36 C35 Ti2 N2 -140.0(3) . .
C34 C35 Ti2 N2 103.4(3) . .
C36 C35 Ti2 N1 -172.1(3) . .
C34 C35 Ti2 N1 71.2(3) . .
C36 C35 Ti2 C26 24.0(4) . .
C34 C35 Ti2 C26 -92.6(3) . .
C36 C35 Ti2 C38 79.5(3) . .
C34 C35 Ti2 C38 -37.1(3) . .
C36 C35 Ti2 C25 -18.6(3) . .
C34 C35 Ti2 C25 -135.2(3) . .
C36 C35 Ti2 C34 116.6(4) . .
C36 C35 Ti2 C37 37.7(3) . .
C34 C35 Ti2 C37 -78.9(3) . .
C34 C35 Ti2 C36 -116.6(4) . .
C36 C35 Ti2 C27 66.5(6) . .
C34 C35 Ti2 C27 -50.1(6) . .
C36 C35 Ti2 C23 -101.3(6) . .
C34 C35 Ti2 C23 142.0(5) . .
C36 C35 Ti2 C24 -60.0(4) . .
C34 C35 Ti2 C24 -176.6(3) . .
C37 C36 Ti2 N2 157.3(3) . .
C35 C36 Ti2 N2 42.6(3) . .
C42 C36 Ti2 N2 -81.0(4) . .
C37 C36 Ti2 N1 124.4(3) . .
C35 C36 Ti2 N1 9.7(3) . .
C42 C36 Ti2 N1 -113.9(4) . .
C37 C36 Ti2 C26 -47.7(3) . .
C35 C36 Ti2 C26 -162.5(3) . .
C42 C36 Ti2 C26 74.0(4) . .
C37 C36 Ti2 C38 36.7(3) . .
C35 C36 Ti2 C38 -78.0(3) . .
C42 C36 Ti2 C38 158.4(5) . .
C37 C36 Ti2 C25 -80.7(3) . .
C35 C36 Ti2 C25 164.5(3) . .
C42 C36 Ti2 C25 41.0(4) . .
C37 C36 Ti2 C34 77.8(3) . .
C35 C36 Ti2 C34 -36.9(3) . .
C42 C36 Ti2 C34 -160.5(5) . .
C35 C36 Ti2 C37 -114.7(4) . .
C42 C36 Ti2 C37 121.7(5) . .
C37 C36 Ti2 C35 114.7(4) . .
C42 C36 Ti2 C35 -123.5(6) . .
C37 C36 Ti2 C27 -40.4(4) . .
C35 C36 Ti2 C27 -155.2(3) . .
C42 C36 Ti2 C27 81.3(5) . .
C37 C36 Ti2 C23 -93.7(4) . .
C35 C36 Ti2 C23 151.6(3) . .
C42 C36 Ti2 C23 28.0(6) . .
C37 C36 Ti2 C24 -106.8(3) . .
C35 C36 Ti2 C24 138.4(3) . .
C42 C36 Ti2 C24 14.9(5) . .
C26 C27 Ti2 N2 149.0(3) . .
C23 C27 Ti2 N2 34.7(3) . .
C28 C27 Ti2 N2 -90.0(4) . .
C26 C27 Ti2 N1 179.6(3) . .
C23 C27 Ti2 N1 65.3(3) . .
C28 C27 Ti2 N1 -59.4(4) . .
C23 C27 Ti2 C26 -114.3(4) . .
C28 C27 Ti2 C26 121.0(6) . .
C26 C27 Ti2 C38 -71.1(3) . .
C23 C27 Ti2 C38 174.6(3) . .
C28 C27 Ti2 C38 49.8(5) . .
C26 C27 Ti2 C25 37.5(3) . .
C23 C27 Ti2 C25 -76.8(3) . .
C28 C27 Ti2 C25 158.4(5) . .
C26 C27 Ti2 C34 -95.4(3) . .
C23 C27 Ti2 C34 150.3(3) . .
C28 C27 Ti2 C34 25.6(5) . .
C26 C27 Ti2 C37 -35.0(3) . .
C23 C27 Ti2 C37 -149.3(3) . .
C28 C27 Ti2 C37 85.9(4) . .
C26 C27 Ti2 C35 -59.8(6) . .
C23 C27 Ti2 C35 -174.2(4) . .
C28 C27 Ti2 C35 61.1(7) . .
C26 C27 Ti2 C36 -12.7(4) . .
C23 C27 Ti2 C36 -127.0(3) . .
C28 C27 Ti2 C36 108.3(4) . .
C26 C27 Ti2 C23 114.3(4) . .
C28 C27 Ti2 C23 -124.7(6) . .
C26 C27 Ti2 C24 77.9(3) . .
C23 C27 Ti2 C24 -36.4(3) . .
C28 C27 Ti2 C24 -161.1(5) . .
C24 C23 Ti2 N2 94.4(3) . .
C27 C23 Ti2 N2 -148.3(3) . .
C24 C23 Ti2 N1 127.8(3) . .
C27 C23 Ti2 N1 -114.9(3) . .
C24 C23 Ti2 C26 -79.2(3) . .
C27 C23 Ti2 C26 38.1(3) . .
C24 C23 Ti2 C38 -125.3(3) . .
C27 C23 Ti2 C38 -8.0(4) . .
C24 C23 Ti2 C25 -37.4(3) . .
C27 C23 Ti2 C25 79.8(3) . .
C24 C23 Ti2 C34 176.2(4) . .
C27 C23 Ti2 C34 -66.5(5) . .
C24 C23 Ti2 C37 -73.9(3) . .
C27 C23 Ti2 C37 43.4(4) . .
C24 C23 Ti2 C35 55.9(7) . .
C27 C23 Ti2 C35 173.1(5) . .
C24 C23 Ti2 C36 -21.8(4) . .
C27 C23 Ti2 C36 95.4(4) . .
C24 C23 Ti2 C27 -117.3(4) . .
C27 C23 Ti2 C24 117.3(4) . .
C25 C24 Ti2 N2 162.1(3) . .
C23 C24 Ti2 N2 -83.1(3) . .
C31 C24 Ti2 N2 39.3(4) . .
C25 C24 Ti2 N1 -168.7(3) . .
C23 C24 Ti2 N1 -53.9(3) . .
C31 C24 Ti2 N1 68.6(4) . .
C25 C24 Ti2 C26 -37.2(3) . .
C23 C24 Ti2 C26 77.6(3) . .
C31 C24 Ti2 C26 -160.0(5) . .
C25 C24 Ti2 C38 -13.8(5) . .
C23 C24 Ti2 C38 101.0(4) . .
C31 C24 Ti2 C38 -136.6(4) . .
C23 C24 Ti2 C25 114.8(4) . .
C31 C24 Ti2 C25 -122.8(5) . .
C25 C24 Ti2 C34 73.5(10) . .
C23 C24 Ti2 C34 -171.7(8) . .
C31 C24 Ti2 C34 -49.2(11) . .
C25 C24 Ti2 C37 14.6(3) . .
C23 C24 Ti2 C37 129.4(3) . .
C31 C24 Ti2 C37 -108.2(4) . .
C25 C24 Ti2 C35 83.9(3) . .
C23 C24 Ti2 C35 -161.3(3) . .
C31 C24 Ti2 C35 -38.9(5) . .
C25 C24 Ti2 C36 52.0(3) . .
C23 C24 Ti2 C36 166.9(3) . .
C31 C24 Ti2 C36 -70.7(4) . .
C25 C24 Ti2 C27 -78.3(3) . .
C23 C24 Ti2 C27 36.5(3) . .
C31 C24 Ti2 C27 158.9(5) . .
C25 C24 Ti2 C23 -114.8(4) . .
C31 C24 Ti2 C23 122.4(5) . .
Ti3 N3 Ti3 N3 0.000(2) 2_677 2_677
N3 N3 Ti3 C57 -81.4(5) 2_677 .
Ti3 N3 Ti3 C57 -81.4(5) 2_677 .
N3 N3 Ti3 C58 -126.1(4) 2_677 .
Ti3 N3 Ti3 C58 -126.1(4) 2_677 .
N3 N3 Ti3 C47 105.4(4) 2_677 .
Ti3 N3 Ti3 C47 105.4(4) 2_677 .
N3 N3 Ti3 C46 71.9(4) 2_677 .
Ti3 N3 Ti3 C46 71.9(4) 2_677 .
N3 N3 Ti3 C49 109.1(4) 2_677 .
Ti3 N3 Ti3 C49 109.1(4) 2_677 .
N3 N3 Ti3 C48 128.4(3) 2_677 .
Ti3 N3 Ti3 C48 128.4(3) 2_677 .
N3 N3 Ti3 C60 -89.2(4) 2_677 .
Ti3 N3 Ti3 C60 -89.2(4) 2_677 .
N3 N3 Ti3 C56 -64.9(4) 2_677 .
Ti3 N3 Ti3 C56 -64.9(4) 2_677 .
N3 N3 Ti3 C45 65.7(4) 2_677 .
Ti3 N3 Ti3 C45 65.7(4) 2_677 .
N3 N3 Ti3 C59 -121.5(4) 2_677 .
Ti3 N3 Ti3 C59 -121.5(4) 2_677 .
C58 C57 Ti3 N3 -128.6(4) . 2_677
C56 C57 Ti3 N3 -12.4(4) . 2_677
C58 C57 Ti3 N3 -87.3(5) . .
C56 C57 Ti3 N3 28.9(5) . .
C56 C57 Ti3 C58 116.2(5) . .
C58 C57 Ti3 C47 82.5(4) . .
C56 C57 Ti3 C47 -161.2(3) . .
C58 C57 Ti3 C46 125.4(4) . .
C56 C57 Ti3 C46 -118.4(3) . .
C58 C57 Ti3 C49 85.6(4) . .
C56 C57 Ti3 C49 -158.1(4) . .
C58 C57 Ti3 C48 62.9(4) . .
C56 C57 Ti3 C48 179.1(3) . .
C58 C57 Ti3 C60 -78.0(4) . .
C56 C57 Ti3 C60 38.2(3) . .
C58 C57 Ti3 C56 -116.2(5) . .
C58 C57 Ti3 C45 118.9(4) . .
C56 C57 Ti3 C45 -124.8(3) . .
C58 C57 Ti3 C59 -37.1(3) . .
C56 C57 Ti3 C59 79.1(4) . .
C57 C58 Ti3 N3 81.5(5) . 2_677
C59 C58 Ti3 N3 -34.9(6) . 2_677
C57 C58 Ti3 N3 124.5(4) . .
C59 C58 Ti3 N3 8.2(5) . .
C59 C58 Ti3 C57 -116.4(5) . .
C57 C58 Ti3 C47 -126.5(3) . .
C59 C58 Ti3 C47 117.2(3) . .
C57 C58 Ti3 C46 -82.5(4) . .
C59 C58 Ti3 C46 161.2(3) . .
C57 C58 Ti3 C49 -89.0(4) . .
C59 C58 Ti3 C49 154.7(4) . .
C57 C58 Ti3 C48 -122.0(4) . .
C59 C58 Ti3 C48 121.6(4) . .
C57 C58 Ti3 C60 78.4(4) . .
C59 C58 Ti3 C60 -38.0(3) . .
C57 C58 Ti3 C56 37.1(3) . .
C59 C58 Ti3 C56 -79.3(4) . .
C57 C58 Ti3 C45 -65.5(4) . .
C59 C58 Ti3 C45 178.1(4) . .
C57 C58 Ti3 C59 116.4(5) . .
C48 C47 Ti3 N3 170.4(3) . 2_677
C46 C47 Ti3 N3 -73.6(3) . 2_677
C48 C47 Ti3 N3 139.1(3) . .
C46 C47 Ti3 N3 -105.0(3) . .
C48 C47 Ti3 C57 -34.3(5) . .
C46 C47 Ti3 C57 81.7(4) . .
C48 C47 Ti3 C58 7.9(4) . .
C46 C47 Ti3 C58 123.8(4) . .
C48 C47 Ti3 C46 -116.0(4) . .
C48 C47 Ti3 C49 -38.0(3) . .
C46 C47 Ti3 C49 78.0(3) . .
C46 C47 Ti3 C48 116.0(4) . .
C48 C47 Ti3 C60 93.5(6) . .
C46 C47 Ti3 C60 -150.6(5) . .
C48 C47 Ti3 C56 -84.0(8) . .
C46 C47 Ti3 C56 32.0(9) . .
C48 C47 Ti3 C45 -79.1(3) . .
C46 C47 Ti3 C45 36.9(3) . .
C48 C47 Ti3 C59 51.3(4) . .
C46 C47 Ti3 C59 167.2(3) . .
C45 C46 Ti3 N3 -139.7(3) . 2_677
C47 C46 Ti3 N3 104.2(3) . 2_677
C45 C46 Ti3 N3 -171.0(3) . .
C47 C46 Ti3 N3 73.0(3) . .
C45 C46 Ti3 C57 -11.6(4) . .
C47 C46 Ti3 C57 -127.6(3) . .
C45 C46 Ti3 C58 30.0(5) . .
C47 C46 Ti3 C58 -86.0(4) . .
C45 C46 Ti3 C47 116.0(4) . .
C45 C46 Ti3 C49 37.7(3) . .
C47 C46 Ti3 C49 -78.4(3) . .
C45 C46 Ti3 C48 78.8(3) . .
C47 C46 Ti3 C48 -37.2(3) . .
C45 C46 Ti3 C60 -95.1(5) . .
C47 C46 Ti3 C60 148.9(5) . .
C45 C46 Ti3 C56 -54.1(4) . .
C47 C46 Ti3 C56 -170.1(3) . .
C47 C46 Ti3 C45 -116.0(4) . .
C45 C46 Ti3 C59 76.2(8) . .
C47 C46 Ti3 C59 -39.8(9) . .
C48 C49 Ti3 N3 84.0(4) . 2_677
C45 C49 Ti3 N3 -33.7(4) . 2_677
C48 C49 Ti3 N3 33.9(4) . .
C45 C49 Ti3 N3 -83.8(4) . .
C48 C49 Ti3 C57 -139.2(3) . .
C45 C49 Ti3 C57 103.1(3) . .
C48 C49 Ti3 C58 -105.2(4) . .
C45 C49 Ti3 C58 137.1(4) . .
C48 C49 Ti3 C47 38.3(3) . .
C45 C49 Ti3 C47 -79.4(3) . .
C48 C49 Ti3 C46 80.1(3) . .
C45 C49 Ti3 C46 -37.6(3) . .
C45 C49 Ti3 C48 -117.7(4) . .
C48 C49 Ti3 C60 -120.0(3) . .
C45 C49 Ti3 C60 122.3(3) . .
C48 C49 Ti3 C56 -152.3(3) . .
C45 C49 Ti3 C56 89.9(3) . .
C48 C49 Ti3 C45 117.7(4) . .
C48 C49 Ti3 C59 -90.2(3) . .
C45 C49 Ti3 C59 152.1(3) . .
C49 C48 Ti3 N3 -125.9(3) . 2_677
C47 C48 Ti3 N3 -11.8(4) . 2_677
C53 C48 Ti3 N3 111.2(5) . 2_677
C49 C48 Ti3 N3 -157.1(3) . .
C47 C48 Ti3 N3 -43.0(3) . .
C53 C48 Ti3 N3 80.0(5) . .
C49 C48 Ti3 C57 42.7(4) . .
C47 C48 Ti3 C57 156.9(3) . .
C53 C48 Ti3 C57 -80.2(5) . .
C49 C48 Ti3 C58 72.3(4) . .
C47 C48 Ti3 C58 -173.6(4) . .
C53 C48 Ti3 C58 -50.6(6) . .
C49 C48 Ti3 C47 -114.2(4) . .
C53 C48 Ti3 C47 122.9(6) . .
C49 C48 Ti3 C46 -76.9(3) . .
C47 C48 Ti3 C46 37.3(3) . .
C53 C48 Ti3 C46 160.2(6) . .
C47 C48 Ti3 C49 114.2(4) . .
C53 C48 Ti3 C49 -122.9(6) . .
C49 C48 Ti3 C60 99.9(4) . .
C47 C48 Ti3 C60 -145.9(3) . .
C53 C48 Ti3 C60 -23.0(7) . .
C49 C48 Ti3 C56 43.5(4) . .
C47 C48 Ti3 C56 157.7(3) . .
C53 C48 Ti3 C56 -79.4(6) . .
C49 C48 Ti3 C45 -36.2(3) . .
C47 C48 Ti3 C45 78.0(3) . .
C53 C48 Ti3 C45 -159.1(6) . .
C49 C48 Ti3 C59 102.4(3) . .
C47 C48 Ti3 C59 -143.4(3) . .
C53 C48 Ti3 C59 -20.5(6) . .
C59 C60 Ti3 N3 -139.6(4) . 2_677
C56 C60 Ti3 N3 102.9(3) . 2_677
C59 C60 Ti3 N3 -106.8(4) . .
C56 C60 Ti3 N3 135.8(3) . .
C59 C60 Ti3 C57 79.3(4) . .
C56 C60 Ti3 C57 -38.2(3) . .
C59 C60 Ti3 C58 38.4(3) . .
C56 C60 Ti3 C58 -79.1(4) . .
C59 C60 Ti3 C47 -61.5(7) . .
C56 C60 Ti3 C47 -178.9(5) . .
C59 C60 Ti3 C46 176.1(5) . .
C56 C60 Ti3 C46 58.6(6) . .
C59 C60 Ti3 C49 56.2(4) . .
C56 C60 Ti3 C49 -61.3(4) . .
C59 C60 Ti3 C48 4.4(5) . .
C56 C60 Ti3 C48 -113.1(4) . .
C59 C60 Ti3 C56 117.5(5) . .
C59 C60 Ti3 C45 108.2(4) . .
C56 C60 Ti3 C45 -9.3(5) . .
C56 C60 Ti3 C59 -117.5(5) . .
C57 C56 Ti3 N3 170.0(4) . 2_677
C60 C56 Ti3 N3 -76.1(3) . 2_677
C61A C56 Ti3 N3 67.9(7) . 2_677
C61B C56 Ti3 N3 26.8(7) . 2_677
C57 C56 Ti3 N3 -160.7(4) . .
C60 C56 Ti3 N3 -46.9(3) . .
C61A C56 Ti3 N3 97.2(7) . .
C61B C56 Ti3 N3 56.1(7) . .
C60 C56 Ti3 C57 113.9(5) . .
C61A C56 Ti3 C57 -102.1(8) . .
C61B C56 Ti3 C57 -143.2(8) . .
C57 C56 Ti3 C58 -36.6(4) . .
C60 C56 Ti3 C58 77.2(4) . .
C61A C56 Ti3 C58 -138.7(7) . .
C61B C56 Ti3 C58 -179.8(8) . .
C57 C56 Ti3 C47 64.6(9) . .
C60 C56 Ti3 C47 178.4(7) . .
C61A C56 Ti3 C47 -37.6(11) . .
C61B C56 Ti3 C47 -78.7(11) . .
C57 C56 Ti3 C46 89.0(4) . .
C60 C56 Ti3 C46 -157.1(3) . .
C61A C56 Ti3 C46 -13.1(7) . .
C61B C56 Ti3 C46 -54.2(7) . .
C57 C56 Ti3 C49 23.6(4) . .
C60 C56 Ti3 C49 137.5(3) . .
C61A C56 Ti3 C49 -78.5(7) . .
C61B C56 Ti3 C49 -119.6(7) . .
C57 C56 Ti3 C48 -1.4(5) . .
C60 C56 Ti3 C48 112.5(4) . .
C61A C56 Ti3 C48 -103.5(7) . .
C61B C56 Ti3 C48 -144.6(7) . .
C57 C56 Ti3 C60 -113.9(5) . .
C61A C56 Ti3 C60 144.0(8) . .
C61B C56 Ti3 C60 102.9(8) . .
C57 C56 Ti3 C45 60.2(4) . .
C60 C56 Ti3 C45 174.1(3) . .
C61A C56 Ti3 C45 -41.9(7) . .
C61B C56 Ti3 C45 -83.0(7) . .
C57 C56 Ti3 C59 -77.8(4) . .
C60 C56 Ti3 C59 36.1(4) . .
C61A C56 Ti3 C59 -179.9(7) . .
C61B C56 Ti3 C59 139.0(7) . .
C46 C45 Ti3 N3 42.2(3) . 2_677
C49 C45 Ti3 N3 157.2(3) . 2_677
C50 C45 Ti3 N3 -82.0(4) . 2_677
C46 C45 Ti3 N3 11.1(3) . .
C49 C45 Ti3 N3 126.1(3) . .
C50 C45 Ti3 N3 -113.1(4) . .
C46 C45 Ti3 C57 170.4(3) . .
C49 C45 Ti3 C57 -74.5(3) . .
C50 C45 Ti3 C57 46.2(4) . .
C46 C45 Ti3 C58 -159.3(3) . .
C49 C45 Ti3 C58 -44.2(4) . .
C50 C45 Ti3 C58 76.5(5) . .
C46 C45 Ti3 C47 -37.5(3) . .
C49 C45 Ti3 C47 77.6(3) . .
C50 C45 Ti3 C47 -161.6(5) . .
C49 C45 Ti3 C46 115.0(4) . .
C50 C45 Ti3 C46 -124.2(5) . .
C46 C45 Ti3 C49 -115.0(4) . .
C50 C45 Ti3 C49 120.8(5) . .
C46 C45 Ti3 C48 -78.8(3) . .
C49 C45 Ti3 C48 36.2(3) . .
C50 C45 Ti3 C48 157.0(5) . .
C46 C45 Ti3 C60 146.8(3) . .
C49 C45 Ti3 C60 -98.1(4) . .
C50 C45 Ti3 C60 22.6(6) . .
C46 C45 Ti3 C56 141.3(3) . .
C49 C45 Ti3 C56 -103.6(3) . .
C50 C45 Ti3 C56 17.1(5) . .
C46 C45 Ti3 C59 -157.6(3) . .
C49 C45 Ti3 C59 -42.6(4) . .
C50 C45 Ti3 C59 78.2(5) . .
C60 C59 Ti3 N3 43.3(4) . 2_677
C58 C59 Ti3 N3 157.1(4) . 2_677
C64B C59 Ti3 N3 -104.0(6) . 2_677
C64A C59 Ti3 N3 -57.0(7) . 2_677
C60 C59 Ti3 N3 72.6(3) . .
C58 C59 Ti3 N3 -173.6(4) . .
C64B C59 Ti3 N3 -74.6(6) . .
C64A C59 Ti3 N3 -27.7(7) . .
C60 C59 Ti3 C57 -77.3(3) . .
C58 C59 Ti3 C57 36.5(4) . .
C64B C59 Ti3 C57 135.4(7) . .
C64A C59 Ti3 C57 -177.7(8) . .
C60 C59 Ti3 C58 -113.8(5) . .
C64B C59 Ti3 C58 98.9(8) . .
C64A C59 Ti3 C58 145.9(9) . .
C60 C59 Ti3 C47 155.1(3) . .
C58 C59 Ti3 C47 -91.1(4) . .
C64B C59 Ti3 C47 7.8(8) . .
C64A C59 Ti3 C47 54.8(8) . .
C60 C59 Ti3 C46 -174.8(6) . .
C58 C59 Ti3 C46 -61.0(8) . .
C64B C59 Ti3 C46 37.9(12) . .
C64A C59 Ti3 C46 84.8(11) . .
C60 C59 Ti3 C49 -140.8(3) . .
C58 C59 Ti3 C49 -27.0(4) . .
C64B C59 Ti3 C49 71.9(6) . .
C64A C59 Ti3 C49 118.9(7) . .
C60 C59 Ti3 C48 -177.2(3) . .
C58 C59 Ti3 C48 -63.3(4) . .
C64B C59 Ti3 C48 35.6(6) . .
C64A C59 Ti3 C48 82.5(7) . .
C58 C59 Ti3 C60 113.8(5) . .
C64B C59 Ti3 C60 -147.3(8) . .
C64A C59 Ti3 C60 -100.3(8) . .
C60 C59 Ti3 C56 -36.3(3) . .
C58 C59 Ti3 C56 77.5(4) . .
C64B C59 Ti3 C56 176.4(7) . .
C64A C59 Ti3 C56 -136.7(8) . .
C60 C59 Ti3 C45 -116.6(4) . .
C58 C59 Ti3 C45 -2.8(5) . .
C64B C59 Ti3 C45 96.1(6) . .
C64A C59 Ti3 C45 143.1(6) . .
Ti4 N4 Ti4 N4 0.0 2_656 2_656
N4 N4 Ti4 C70 -78.3(4) 2_656 .
Ti4 N4 Ti4 C70 -78.3(4) 2_656 .
N4 N4 Ti4 C71 -125.4(4) 2_656 .
Ti4 N4 Ti4 C71 -125.4(4) 2_656 .
N4 N4 Ti4 C78 110.1(4) 2_656 .
Ti4 N4 Ti4 C78 110.1(4) 2_656 .
N4 N4 Ti4 C80 106.6(4) 2_656 .
Ti4 N4 Ti4 C80 106.6(4) 2_656 .
N4 N4 Ti4 C79 130.0(4) 2_656 .
Ti4 N4 Ti4 C79 130.0(4) 2_656 .
N4 N4 Ti4 C81 73.3(4) 2_656 .
Ti4 N4 Ti4 C81 73.3(4) 2_656 .
N4 N4 Ti4 C68 -91.1(4) 2_656 .
Ti4 N4 Ti4 C68 -91.1(4) 2_656 .
N4 N4 Ti4 C67 -123.4(4) 2_656 .
Ti4 N4 Ti4 C67 -123.4(4) 2_656 .
N4 N4 Ti4 C82 66.5(4) 2_656 .
Ti4 N4 Ti4 C82 66.5(4) 2_656 .
N4 N4 Ti4 C69 -65.0(4) 2_656 .
Ti4 N4 Ti4 C69 -65.0(4) 2_656 .
C69 C70 Ti4 N4 23.4(5) . .
C71 C70 Ti4 N4 -92.9(4) . .
C69 C70 Ti4 N4 -16.1(4) . 2_656
C71 C70 Ti4 N4 -132.5(3) . 2_656
C69 C70 Ti4 C71 116.3(5) . .
C69 C70 Ti4 C78 -162.2(4) . .
C71 C70 Ti4 C78 81.5(3) . .
C69 C70 Ti4 C80 -164.1(3) . .
C71 C70 Ti4 C80 79.6(4) . .
C69 C70 Ti4 C79 174.8(3) . .
C71 C70 Ti4 C79 58.5(3) . .
C69 C70 Ti4 C81 -121.6(3) . .
C71 C70 Ti4 C81 122.1(3) . .
C69 C70 Ti4 C68 38.7(3) . .
C71 C70 Ti4 C68 -77.6(3) . .
C69 C70 Ti4 C67 80.2(4) . .
C71 C70 Ti4 C67 -36.1(3) . .
C69 C70 Ti4 C82 -128.7(3) . .
C71 C70 Ti4 C82 115.0(3) . .
C71 C70 Ti4 C69 -116.3(5) . .
C67 C71 Ti4 N4 3.5(4) . .
C70 C71 Ti4 N4 120.6(3) . .
C67 C71 Ti4 N4 -40.7(5) . 2_656
C70 C71 Ti4 N4 76.3(4) . 2_656
C67 C71 Ti4 C70 -117.1(5) . .
C67 C71 Ti4 C78 150.0(4) . .
C70 C71 Ti4 C78 -92.9(3) . .
C67 C71 Ti4 C80 113.3(3) . .
C70 C71 Ti4 C80 -129.6(3) . .
C67 C71 Ti4 C79 116.5(3) . .
C70 C71 Ti4 C79 -126.4(3) . .
C67 C71 Ti4 C81 156.4(3) . .
C70 C71 Ti4 C81 -86.5(4) . .
C67 C71 Ti4 C68 -38.8(3) . .
C70 C71 Ti4 C68 78.3(4) . .
C70 C71 Ti4 C67 117.1(5) . .
C67 C71 Ti4 C82 173.6(3) . .
C70 C71 Ti4 C82 -69.3(3) . .
C67 C71 Ti4 C69 -80.5(4) . .
C70 C71 Ti4 C69 36.6(3) . .
C82 C78 Ti4 N4 -84.0(4) . .
C79 C78 Ti4 N4 34.6(4) . .
C82 C78 Ti4 N4 -33.2(4) . 2_656
C79 C78 Ti4 N4 85.5(4) . 2_656
C82 C78 Ti4 C70 101.6(3) . .
C79 C78 Ti4 C70 -139.8(3) . .
C82 C78 Ti4 C71 136.5(3) . .
C79 C78 Ti4 C71 -104.9(3) . .
C82 C78 Ti4 C80 -79.9(3) . .
C79 C78 Ti4 C80 38.8(3) . .
C82 C78 Ti4 C79 -118.6(4) . .
C82 C78 Ti4 C81 -38.1(3) . .
C79 C78 Ti4 C81 80.5(3) . .
C82 C78 Ti4 C68 126.3(3) . .
C79 C78 Ti4 C68 -115.1(3) . .
C82 C78 Ti4 C67 153.6(3) . .
C79 C78 Ti4 C67 -87.8(3) . .
C79 C78 Ti4 C82 118.6(4) . .
C82 C78 Ti4 C69 90.7(3) . .
C79 C78 Ti4 C69 -150.6(3) . .
C79 C80 Ti4 N4 138.2(3) . .
C81 C80 Ti4 N4 -105.0(3) . .
C79 C80 Ti4 N4 169.5(3) . 2_656
C81 C80 Ti4 N4 -73.7(3) . 2_656
C79 C80 Ti4 C70 -36.8(4) . .
C81 C80 Ti4 C70 80.0(4) . .
C79 C80 Ti4 C71 5.6(4) . .
C81 C80 Ti4 C71 122.4(3) . .
C79 C80 Ti4 C78 -39.0(3) . .
C81 C80 Ti4 C78 77.8(3) . .
C81 C80 Ti4 C79 116.8(4) . .
C79 C80 Ti4 C81 -116.8(4) . .
C79 C80 Ti4 C68 87.8(5) . .
C81 C80 Ti4 C68 -155.4(4) . .
C79 C80 Ti4 C67 47.8(4) . .
C81 C80 Ti4 C67 164.6(3) . .
C79 C80 Ti4 C82 -80.2(3) . .
C81 C80 Ti4 C82 36.7(3) . .
C79 C80 Ti4 C69 -86.4(10) . .
C81 C80 Ti4 C69 30.4(10) . .
C80 C79 Ti4 N4 -44.0(3) . .
C78 C79 Ti4 N4 -156.8(3) . .
C83 C79 Ti4 N4 81.1(4) . .
C80 C79 Ti4 N4 -13.0(4) . 2_656
C78 C79 Ti4 N4 -125.9(3) . 2_656
C83 C79 Ti4 N4 112.0(4) . 2_656
C80 C79 Ti4 C70 155.7(3) . .
C78 C79 Ti4 C70 42.8(3) . .
C83 C79 Ti4 C70 -79.3(5) . .
C80 C79 Ti4 C71 -175.4(3) . .
C78 C79 Ti4 C71 71.8(3) . .
C83 C79 Ti4 C71 -50.3(5) . .
C80 C79 Ti4 C78 112.9(4) . .
C83 C79 Ti4 C78 -122.1(6) . .
C78 C79 Ti4 C80 -112.9(4) . .
C83 C79 Ti4 C80 125.0(6) . .
C80 C79 Ti4 C81 36.7(3) . .
C78 C79 Ti4 C81 -76.1(3) . .
C83 C79 Ti4 C81 161.8(5) . .
C80 C79 Ti4 C68 -143.8(3) . .
C78 C79 Ti4 C68 103.4(3) . .
C83 C79 Ti4 C68 -18.7(6) . .
C80 C79 Ti4 C67 -144.4(3) . .
C78 C79 Ti4 C67 102.7(3) . .
C83 C79 Ti4 C67 -19.4(5) . .
C80 C79 Ti4 C82 77.4(3) . .
C78 C79 Ti4 C82 -35.5(3) . .
C83 C79 Ti4 C82 -157.6(5) . .
C80 C79 Ti4 C69 160.5(3) . .
C78 C79 Ti4 C69 47.6(4) . .
C83 C79 Ti4 C69 -74.5(5) . .
C82 C81 Ti4 N4 -170.1(3) . .
C80 C81 Ti4 N4 73.3(3) . .
C82 C81 Ti4 N4 -138.6(3) . 2_656
C80 C81 Ti4 N4 104.8(3) . 2_656
C82 C81 Ti4 C70 -12.7(4) . .
C80 C81 Ti4 C70 -129.3(3) . .
C82 C81 Ti4 C71 30.6(4) . .
C80 C81 Ti4 C71 -86.0(4) . .
C82 C81 Ti4 C78 38.2(3) . .
C80 C81 Ti4 C78 -78.4(3) . .
C82 C81 Ti4 C80 116.6(4) . .
C82 C81 Ti4 C79 79.8(3) . .
C80 C81 Ti4 C79 -36.8(3) . .
C82 C81 Ti4 C68 -98.9(6) . .
C80 C81 Ti4 C68 144.5(6) . .
C82 C81 Ti4 C67 76.2(7) . .
C80 C81 Ti4 C67 -40.4(7) . .
C80 C81 Ti4 C82 -116.6(4) . .
C82 C81 Ti4 C69 -55.1(4) . .
C80 C81 Ti4 C69 -171.7(3) . .
C67 C68 Ti4 N4 -110.3(3) . .
C69 C68 Ti4 N4 131.7(3) . .
C67 C68 Ti4 N4 -143.2(3) . 2_656
C69 C68 Ti4 N4 98.8(3) . 2_656
C67 C68 Ti4 C70 80.0(3) . .
C69 C68 Ti4 C70 -38.0(3) . .
C67 C68 Ti4 C71 38.0(3) . .
C69 C68 Ti4 C71 -80.0(3) . .
C67 C68 Ti4 C78 50.1(4) . .
C69 C68 Ti4 C78 -67.9(4) . .
C67 C68 Ti4 C80 -60.0(5) . .
C69 C68 Ti4 C80 -178.0(4) . .
C67 C68 Ti4 C79 -1.1(4) . .
C69 C68 Ti4 C79 -119.1(4) . .
C67 C68 Ti4 C81 177.3(5) . .
C69 C68 Ti4 C81 59.3(7) . .
C69 C68 Ti4 C67 -118.0(4) . .
C67 C68 Ti4 C82 102.2(4) . .
C69 C68 Ti4 C82 -15.8(5) . .
C67 C68 Ti4 C69 118.0(4) . .
C71 C67 Ti4 N4 -177.3(3) . .
C68 C67 Ti4 N4 69.2(3) . .
C72 C67 Ti4 N4 -62.1(5) . .
C71 C67 Ti4 N4 153.5(3) . 2_656
C68 C67 Ti4 N4 40.0(3) . 2_656
C72 C67 Ti4 N4 -91.3(5) . 2_656
C71 C67 Ti4 C70 36.9(3) . .
C68 C67 Ti4 C70 -76.6(3) . .
C72 C67 Ti4 C70 152.1(6) . .
C68 C67 Ti4 C71 -113.5(5) . .
C72 C67 Ti4 C71 115.2(6) . .
C71 C67 Ti4 C78 -31.3(4) . .
C68 C67 Ti4 C78 -144.8(3) . .
C72 C67 Ti4 C78 83.9(5) . .
C71 C67 Ti4 C80 -92.9(4) . .
C68 C67 Ti4 C80 153.6(3) . .
C72 C67 Ti4 C80 22.2(6) . .
C71 C67 Ti4 C79 -67.3(4) . .
C68 C67 Ti4 C79 179.2(3) . .
C72 C67 Ti4 C79 47.9(5) . .
C71 C67 Ti4 C81 -64.1(7) . .
C68 C67 Ti4 C81 -177.6(5) . .
C72 C67 Ti4 C81 51.1(9) . .
C71 C67 Ti4 C68 113.5(5) . .
C72 C67 Ti4 C68 -131.3(6) . .
C71 C67 Ti4 C82 -9.3(5) . .
C68 C67 Ti4 C82 -122.8(3) . .
C72 C67 Ti4 C82 105.9(5) . .
C71 C67 Ti4 C69 77.3(4) . .
C68 C67 Ti4 C69 -36.2(3) . .
C72 C67 Ti4 C69 -167.5(6) . .
C78 C82 Ti4 N4 126.2(3) . .
C81 C82 Ti4 N4 12.2(4) . .
C86 C82 Ti4 N4 -111.9(4) . .
C78 C82 Ti4 N4 157.8(3) . 2_656
C81 C82 Ti4 N4 43.7(3) . 2_656
C86 C82 Ti4 N4 -80.3(4) . 2_656
C78 C82 Ti4 C70 -76.5(3) . .
C81 C82 Ti4 C70 169.5(3) . .
C86 C82 Ti4 C70 45.4(4) . .
C78 C82 Ti4 C71 -44.3(3) . .
C81 C82 Ti4 C71 -158.4(3) . .
C86 C82 Ti4 C71 77.6(4) . .
C81 C82 Ti4 C78 -114.0(4) . .
C86 C82 Ti4 C78 121.9(5) . .
C78 C82 Ti4 C80 77.1(3) . .
C81 C82 Ti4 C80 -37.0(3) . .
C86 C82 Ti4 C80 -161.0(5) . .
C78 C82 Ti4 C79 36.0(3) . .
C81 C82 Ti4 C79 -78.0(3) . .
C86 C82 Ti4 C79 157.9(5) . .
C78 C82 Ti4 C81 114.0(4) . .
C86 C82 Ti4 C81 -124.1(5) . .
C78 C82 Ti4 C68 -94.8(4) . .
C81 C82 Ti4 C68 151.2(3) . .
C86 C82 Ti4 C68 27.1(6) . .
C78 C82 Ti4 C67 -39.0(4) . .
C81 C82 Ti4 C67 -153.1(3) . .
C86 C82 Ti4 C67 82.9(5) . .
C78 C82 Ti4 C69 -104.3(3) . .
C81 C82 Ti4 C69 141.7(3) . .
C86 C82 Ti4 C69 17.6(4) . .
C70 C69 Ti4 N4 -164.0(3) . .
C68 C69 Ti4 N4 -50.3(3) . .
C75 C69 Ti4 N4 64.6(6) . .
C70 C69 Ti4 N4 166.6(3) . 2_656
C68 C69 Ti4 N4 -79.8(3) . 2_656
C75 C69 Ti4 N4 35.2(6) . 2_656
C68 C69 Ti4 C70 113.7(5) . .
C75 C69 Ti4 C70 -131.4(8) . .
C70 C69 Ti4 C71 -37.3(3) . .
C68 C69 Ti4 C71 76.3(3) . .
C75 C69 Ti4 C71 -168.7(7) . .
C70 C69 Ti4 C78 19.6(4) . .
C68 C69 Ti4 C78 133.2(3) . .
C75 C69 Ti4 C78 -111.8(6) . .
C70 C69 Ti4 C80 62.4(10) . .
C68 C69 Ti4 C80 176.0(8) . .
C75 C69 Ti4 C80 -69.0(12) . .
C70 C69 Ti4 C79 -8.2(5) . .
C68 C69 Ti4 C79 105.5(4) . .
C75 C69 Ti4 C79 -139.5(6) . .
C70 C69 Ti4 C81 86.4(4) . .
C68 C69 Ti4 C81 -160.0(3) . .
C75 C69 Ti4 C81 -45.0(7) . .
C70 C69 Ti4 C68 -113.7(5) . .
C75 C69 Ti4 C68 115.0(7) . .
C70 C69 Ti4 C67 -77.6(4) . .
C68 C69 Ti4 C67 36.0(3) . .
C75 C69 Ti4 C67 151.0(7) . .
C70 C69 Ti4 C82 56.7(4) . .
C68 C69 Ti4 C82 170.4(3) . .
C75 C69 Ti4 C82 -74.7(6) . .
